data_4124203
loop_
_publ_author_name
'Ball, Melissa'
'Fowler, Brandon'
'Li, Panpan'
'Joyce, Leo A.'
'Li, Fang'
'Liu, Taifeng'
'Paley, Daniel'
'Zhong, Yu'
'Li, Hexing'
'Xiao, Shengxiong'
'Ng, Fay'
'Steigerwald, Michael L.'
'Nuckolls, Colin'

_publ_section_title
;
 Chiral Conjugated Corrals.
;
_journal_issue 31
_journal_name_full 'Journal of the American Chemical Society'
_journal_page_first 9982
_journal_page_last 9987
_journal_paper_doi 10.1021/jacs.5b05698
_journal_volume 137
_journal_year 2015
_chemical_formula_moiety 'C58 H60.25 Br1.75 N2 O4'
_chemical_formula_sum 'C58 H60.25 Br1.75 N2 O4'
_chemical_formula_weight 989.17
_space_group_crystal_system monoclinic
_space_group_IT_number 14
_space_group_name_Hall '-P 2ybc'
_space_group_name_H-M_alt 'P 1 21/c 1'
_symmetry_space_group_name_Hall '-P 2ybc'
_symmetry_space_group_name_H-M 'P 1 21/c 1'
_atom_sites_solution_hydrogens geom
_atom_sites_solution_primary direct
_audit_creation_date 2015-06-02
_audit_creation_method
;
Olex2 1.2
(compiled 2015.01.26 svn.r3151 for OlexSys, GUI svn.r4998)
;
_cell_angle_alpha 90
_cell_angle_beta 97.815(2)
_cell_angle_gamma 90
_cell_formula_units_Z 4
_cell_length_a 8.68159(17)
_cell_length_b 41.9071(10)
_cell_length_c 13.1842(2)
_cell_measurement_reflns_used 6714
_cell_measurement_temperature 100(2)
_cell_measurement_theta_max 70.7360
_cell_measurement_theta_min 3.9740
_cell_volume 4752.13(17)
_computing_cell_refinement
;
CrysAlisPro, Agilent Technologies,
Version 1.171.37.35 (release 13-08-2014 CrysAlis171 .NET)
(compiled Aug 13 2014,18:06:01)
;
_computing_data_collection
;
CrysAlisPro, Agilent Technologies,
Version 1.171.37.35 (release 13-08-2014 CrysAlis171 .NET)
(compiled Aug 13 2014,18:06:01)
;
_computing_data_reduction
;
CrysAlisPro, Agilent Technologies,
Version 1.171.37.35 (release 13-08-2014 CrysAlis171 .NET)
(compiled Aug 13 2014,18:06:01)
;
_computing_molecular_graphics 'Olex2 (Dolomanov et al., 2009)'
_computing_publication_material 'Olex2 (Dolomanov et al., 2009)'
_computing_structure_refinement 'ShelXL (Sheldrick, 2008)'
_computing_structure_solution 'ShelXS (Sheldrick, 2008)'
_diffrn_ambient_temperature 100.15
_diffrn_detector 'CCD plate'
_diffrn_detector_area_resol_mean 8.0549
_diffrn_detector_type EosS2
_diffrn_measured_fraction_theta_full 0.999
_diffrn_measured_fraction_theta_max 0.997
_diffrn_measurement_details
;
  1 omega   16.00  105.00   1.0000    6.0000
omega____ theta____ kappa____ phi______ frames
    -       35.5316   37.0000   60.0000 89

  2 omega  -32.00   62.00   1.0000    6.0000
omega____ theta____ kappa____ phi______ frames
    -       35.5316  -77.0000   30.0000 94

  3 omega   16.00  105.00   1.0000    6.0000
omega____ theta____ kappa____ phi______ frames
    -       35.5316   37.0000 -120.0000 89

  4 omega    1.00   74.00   1.0000    6.0000
omega____ theta____ kappa____ phi______ frames
    -       35.5316  -99.0000  150.0000 73

  5 omega    1.00   74.00   1.0000    6.0000
omega____ theta____ kappa____ phi______ frames
    -       35.5316  -99.0000  -60.0000 73

  6 omega  -32.00   34.00   1.0000    6.0000
omega____ theta____ kappa____ phi______ frames
    -       35.5316  -77.0000   90.0000 66

  7 omega   97.00  175.00   1.0000   30.0000
omega____ theta____ kappa____ phi______ frames
    -      108.0000   61.0000  -30.0000 78

  8 omega   86.00  124.00   1.0000   30.0000
omega____ theta____ kappa____ phi______ frames
    -      108.0000  -61.0000  150.0000 38

  9 omega   87.00  177.00   1.0000   30.0000
omega____ theta____ kappa____ phi______ frames
    -      108.0000   30.0000  -60.0000 90

 10 omega   57.00  110.00   1.0000   30.0000
omega____ theta____ kappa____ phi______ frames
    -      108.0000 -111.0000   30.0000 53

 11 omega   45.00   74.00   1.0000   30.0000
omega____ theta____ kappa____ phi______ frames
    -      108.0000  -94.0000  -30.0000 29

 12 omega   52.00   92.00   1.0000   30.0000
omega____ theta____ kappa____ phi______ frames
    -      108.0000  -94.0000   90.0000 40

 13 omega   92.00  163.00   1.0000   30.0000
omega____ theta____ kappa____ phi______ frames
    -      108.0000   45.0000 -120.0000 71

 14 omega   79.00  105.00   1.0000   30.0000
omega____ theta____ kappa____ phi______ frames
    -      108.0000 -111.0000  150.0000 26

 15 omega   41.00  102.00   1.0000   30.0000
omega____ theta____ kappa____ phi______ frames
    -      108.0000  -77.0000 -150.0000 61

 16 omega  115.00  162.00   1.0000   30.0000
omega____ theta____ kappa____ phi______ frames
    -      108.0000   77.0000  -90.0000 47

 17 omega  104.00  155.00   1.0000   30.0000
omega____ theta____ kappa____ phi______ frames
    -      108.0000   45.0000  120.0000 51

 18 omega   84.00  116.00   1.0000   30.0000
omega____ theta____ kappa____ phi______ frames
    -      108.0000 -111.0000 -180.0000 32

 19 omega   45.00   76.00   1.0000   30.0000
omega____ theta____ kappa____ phi______ frames
    -      108.0000  -94.0000 -180.0000 31

 20 omega   91.00  148.00   1.0000   30.0000
omega____ theta____ kappa____ phi______ frames
    -      108.0000   45.0000  -30.0000 57

 21 omega   40.00   66.00   1.0000   30.0000
omega____ theta____ kappa____ phi______ frames
    -      108.0000  -94.0000  -60.0000 26

 22 omega   80.00  107.00   1.0000   30.0000
omega____ theta____ kappa____ phi______ frames
    -      108.0000  -94.0000  -60.0000 27

 23 omega   38.00   79.00   1.0000   30.0000
omega____ theta____ kappa____ phi______ frames
    -      108.0000 -111.0000 -180.0000 41

 24 omega  118.00  146.00   1.0000   30.0000
omega____ theta____ kappa____ phi______ frames
    -      108.0000   61.0000   30.0000 28

 25 omega   58.00  109.00   1.0000   30.0000
omega____ theta____ kappa____ phi______ frames
    -      108.0000  -94.0000   30.0000 51

 26 omega   44.00   85.00   1.0000   30.0000
omega____ theta____ kappa____ phi______ frames
    -      108.0000  -34.0000  -68.9487 41

 27 omega  133.00  159.00   1.0000   30.0000
omega____ theta____ kappa____ phi______ frames
    -      108.0000  111.0000    0.0000 26

 28 omega  153.00  178.00   1.0000   30.0000
omega____ theta____ kappa____ phi______ frames
    -      108.0000  111.0000   60.0000 25

 29 omega  140.00  166.00   1.0000   30.0000
omega____ theta____ kappa____ phi______ frames
    -      108.0000  111.0000 -120.0000 26

 30 omega  151.00  176.00   1.0000   30.0000
omega____ theta____ kappa____ phi______ frames
    -      108.0000   45.0000   60.0000 25

 31 omega  125.00  151.00   1.0000   30.0000
omega____ theta____ kappa____ phi______ frames
    -      108.0000   30.0000  -30.0000 26

 32 omega   84.00  109.00   1.0000   30.0000
omega____ theta____ kappa____ phi______ frames
    -      108.0000   77.0000 -120.0000 25

 33 omega   40.00   98.00   1.0000   30.0000
omega____ theta____ kappa____ phi______ frames
    -      108.0000  -45.0000 -120.0000 58
;
_diffrn_measurement_device 'four-circle diffractometer'
_diffrn_measurement_device_type 'SuperNova, Dual, Cu at zero, EosS2'
_diffrn_measurement_method '\w scans'
_diffrn_orient_matrix_UB_11 -0.1751124000
_diffrn_orient_matrix_UB_12 -0.0056710000
_diffrn_orient_matrix_UB_13 -0.0325812000
_diffrn_orient_matrix_UB_21 0.0274233000
_diffrn_orient_matrix_UB_22 -0.0363170000
_diffrn_orient_matrix_UB_23 0.0042886000
_diffrn_orient_matrix_UB_31 -0.0261261000
_diffrn_orient_matrix_UB_32 -0.0002442000
_diffrn_orient_matrix_UB_33 0.1132466000
_diffrn_radiation_monochromator mirror
_diffrn_radiation_probe x-ray
_diffrn_radiation_type CuK\a
_diffrn_radiation_wavelength 1.54184
_diffrn_reflns_av_R_equivalents 0.0575
_diffrn_reflns_av_unetI/netI 0.0525
_diffrn_reflns_laue_measured_fraction_full 0.999
_diffrn_reflns_laue_measured_fraction_max 0.997
_diffrn_reflns_limit_h_max 10
_diffrn_reflns_limit_h_min -10
_diffrn_reflns_limit_k_max 51
_diffrn_reflns_limit_k_min -51
_diffrn_reflns_limit_l_max 16
_diffrn_reflns_limit_l_min -12
_diffrn_reflns_number 37417
_diffrn_reflns_point_group_measured_fraction_full 0.999
_diffrn_reflns_point_group_measured_fraction_max 0.997
_diffrn_reflns_theta_full 67.684
_diffrn_reflns_theta_max 71.523
_diffrn_reflns_theta_min 5.142
_diffrn_source 'sealed X-ray tube'
_diffrn_source_type 'SuperNova (Cu) X-ray Source'
_exptl_absorpt_coefficient_mu 2.312
_exptl_absorpt_correction_T_max 0.968
_exptl_absorpt_correction_T_min 0.914
_exptl_absorpt_correction_type analytical
_exptl_absorpt_process_details
;
CrysAlisPro, Agilent Technologies,
Version 1.171.37.35 (release 13-08-2014 CrysAlis171 .NET)
(compiled Aug 13 2014,18:06:01)
Analytical numeric absorption correction using a multifaceted crystal
            model based on expressions derived by R.C. Clark & J.S. Reid.
(Clark, R. C. & Reid, J. S. (1995). Acta Cryst. A51, 887-897)
Empirical absorption correction using spherical harmonics,
 implemented in SCALE3 ABSPACK scaling algorithm.
;
_exptl_crystal_density_diffrn 1.383
_exptl_crystal_description
;
;
_exptl_crystal_F_000 2062
_exptl_crystal_size_max 0.0592
_exptl_crystal_size_mid 0.0439
_exptl_crystal_size_min 0.0207
_refine_diff_density_max 0.595
_refine_diff_density_min -0.449
_refine_diff_density_rms 0.069
_refine_ls_extinction_method none
_refine_ls_goodness_of_fit_ref 1.113
_refine_ls_hydrogen_treatment constr
_refine_ls_matrix_type full
_refine_ls_number_parameters 926
_refine_ls_number_reflns 9236
_refine_ls_number_restraints 2058
_refine_ls_restrained_S_all 1.057
_refine_ls_R_factor_all 0.0768
_refine_ls_R_factor_gt 0.0584
_refine_ls_shift/su_max 0.009
_refine_ls_shift/su_mean 0.000
_refine_ls_structure_factor_coef Fsqd
_refine_ls_weighting_details 'w=1/[\s^2^(Fo^2^)+(0.0446P)^2^+6.8757P] where P=(Fo^2^+2Fc^2^)/3'
_refine_ls_weighting_scheme calc
_refine_ls_wR_factor_gt 0.1268
_refine_ls_wR_factor_ref 0.1346
_reflns_Friedel_coverage 0.000
_reflns_number_gt 7420
_reflns_number_total 9236
_reflns_threshold_expression 'I > 2\s(I)'
_cod_data_source_file ja5b05698_si_002.cif
_cod_data_source_block bnew
_cod_depositor_comments 'Adding full bibliography for 4124203.cif.'
_cod_database_code 4124203
_chemical_oxdiff_formula 'c58 h56.25 br1.75 n2 o4'
_shelx_space_group_comment
;
The symmetry employed for this shelxl refinement is uniquely defined
by the following loop, which should always be used as a source of
symmetry information in preference to the above space-group names.
They are only intended as comments.
;
_reflns_odcompleteness_completeness 99.90
_reflns_odcompleteness_iscentric 1
_reflns_odcompleteness_theta 66.97
_olex2_refinement_description
;
1. Fixed Uiso
 At 1.2 times of:
  All C(H) groups, All C(H,H) groups
 At 1.5 times of:
  All C(H,H,H) groups
2. Shared sites
{C78B, C78C}
{C79B, C79C}
3. Restrained distances
 C13-C53B_$1
 -3.6 with sigma of 0.02
 C16_$2-C80C
 -4 with sigma of 0.02
 C53A-C58A \\sim C53B-C58B \\sim C73A-C78A \\sim C73B-C78B
 with sigma of 0.04
4. Restrained planarity
 C9, C10, C11, C12, C13, C14, Br15
 with sigma of 0.1
 C9B, C10B, C11B, C12B, C13B, C14B, Br25
 with sigma of 0.1
 C27, C28, C29, C30, C31, C32, C33, Br34
 with sigma of 0.1
 C27, C28B, C29B, C30B, C31B, C32B, C33B, Br44
 with sigma of 0.1
5. Uiso/Uaniso restraints and constraints
All non-hydrogen atoms have similar U: within 1A with sigma of 0.01 and sigma
for terminal atoms of 0.02
: within 1.7A with sigma of 0.04 and sigma for terminal atoms of 0.08
: within 1.7A with sigma of 0.04 and sigma for terminal atoms of 0.08
: within 1.7A with sigma of 0.04 and sigma for terminal atoms of 0.08
: within 1.7A with sigma of 0.04 and sigma for terminal atoms of 0.08
Uanis(Br15) = Uanis(Br25)
Uanis(Br34) = Uanis(Br44)
Uanis(C78B) = Uanis(C78C)
Uanis(C79B) = Uanis(C79C)
6. Rigid body (RIGU) restrains
 C8, C9, C10, C11, C12, C13, C14, Br15, C9B, C10B, C11B, C12B, C13B, C14B, Br25
 with sigma for 1-2 distances of 0.004 and sigma for 1-3 distances of 0.004
 C28, C29, C30, C31, C32, C33, Br34, C28B, C29B, C30B, C31B, C32B, C33B, Br44
 with sigma for 1-2 distances of 0.004 and sigma for 1-3 distances of 0.004
 N51, C52, C53A, C54A, C55A, C56A, C57A, C53B, C54B, C55B, C56B, C57B, C58A,
 C59A, C60A, C61A, C62A, C58B, C59B, C60B, C61B, C62B
 with sigma for 1-2 distances of 0.004 and sigma for 1-3 distances of 0.004
 N71, C72, C73A, C74A, C75A, C76A, C77A, C73B, C74B, C75B, C76B, C77B, C78A,
 C79A, C80A, C81A, C82A, C78B, C79B, C80B, C81B, C82B, C78C, C79C, C80C, C81C,
 C82C
 with sigma for 1-2 distances of 0.004 and sigma for 1-3 distances of 0.004
7. Same fragment restrains
{C8, C9B, C10B, C11B, C12B, C13B, C14B} sigma for 1-2: 0.02, 1-3: 0.04
as
{C8, C9, C10, C11, C12, C13, C14}
{C27, C28B, C29B, C30B, C31B, C32B, C33B, Br44} sigma for 1-2: 0.02, 1-3: 0.04
as
{C27, C28, C29, C30, C31, C32, C33, Br34}
{N51, C52, C53B, C54B, C55B, C56B, C57B} sigma for 1-2: 0.02, 1-3: 0.04
{N51, C52, C58A, C59A, C60A, C61A, C62A} sigma for 1-2: 0.02, 1-3: 0.04
{N51, C52, C58B, C59B, C60B, C61B, C62B} sigma for 1-2: 0.02, 1-3: 0.04
{N71, C72, C73A, C74A, C75A, C76A, C77A} sigma for 1-2: 0.02, 1-3: 0.04
{N71, C72, C73B, C74B, C75B, C76B, C77B} sigma for 1-2: 0.02, 1-3: 0.04
{N71, C72, C78A, C79A, C80A, C81A, C82A} sigma for 1-2: 0.02, 1-3: 0.04
{N71, C72, C78B, C79B, C80B, C81B, C82B} sigma for 1-2: 0.02, 1-3: 0.04
{N71, C72, C78C, C79C, C80C, C81C, C82C} sigma for 1-2: 0.02, 1-3: 0.04
as
{N51, C52, C53A, C54A, C55A, C56A, C57A}
8. Others
 1*[Sof(C9)+Sof(C10)+Sof(H10)+Sof(C11)+Sof(H11)+Sof(C12)+Sof(C13)+Sof(H13)+
 Sof(C14)+Sof(H14)+Sof(Br15)+Sof(C9B)+Sof(C10B)+Sof(H10B)+Sof(C11B)+Sof(H11B)+
 Sof(C12B)+Sof(C13B)+Sof(H13B)+Sof(C14B)+Sof(H14B)]+1*[Sof(Br25)]+1*[Sof(H12B)]=
 1 with esd of 0.001
 1*[Sof(C28)+Sof(C29)+Sof(H29)+Sof(C30)+Sof(H30)+Sof(C31)+Sof(C32)+Sof(H32)+
 Sof(C33)+Sof(H33)+Sof(Br34)+Sof(C28B)+Sof(C29B)+Sof(H29B)+Sof(C30B)+Sof(H30B)+
 Sof(C31B)+Sof(C32B)+Sof(H32B)+Sof(C33B)+Sof(H33B)]+1*[Sof(Br44)]+1*[Sof(H31B)]=
 1 with esd of 0.001
 1*[Sof(H72A)+Sof(H72B)+Sof(C73A)+Sof(H73A)+Sof(H73B)+Sof(C74A)+Sof(H74A)+
 Sof(H74B)+Sof(C75A)+Sof(H75A)+Sof(H75B)+Sof(C76A)+Sof(H76A)+Sof(H76B)+
 Sof(C77A)+Sof(H77A)+Sof(H77B)+Sof(H77C)+Sof(C73B)+Sof(H73C)+Sof(H73D)+
 Sof(C74B)+Sof(H74C)+Sof(H74D)+Sof(C75B)+Sof(H75C)+Sof(H75D)+Sof(C76B)+
 Sof(H76C)+Sof(H76D)+Sof(C77B)+Sof(H77D)+Sof(H77E)+Sof(H77F)+Sof(C78A)+
 Sof(H78A)+Sof(H78B)+Sof(C79A)+Sof(H79A)+Sof(H79B)+Sof(C80A)+Sof(H80A)+
 Sof(H80B)+Sof(C81A)+Sof(H81A)+Sof(H81B)+Sof(C82A)+Sof(H82A)+Sof(H82B)+
 Sof(H82C)+Sof(C78B)+Sof(H78C)+Sof(H78D)+Sof(C79B)]+1*[Sof(H79C)+Sof(H79D)+
 Sof(C80B)+Sof(H80C)+Sof(H80D)+Sof(C81B)+Sof(H81C)+Sof(H81D)+Sof(C82B)+
 Sof(H82D)+Sof(H82E)+Sof(H82F)]+1*[Sof(H79E)+Sof(H79F)+Sof(C80C)+Sof(H80E)+
 Sof(H80F)+Sof(C81C)+Sof(H81E)+Sof(H81F)+Sof(C82C)+Sof(H82G)+Sof(H82H)+
 Sof(H82I)+Sof(Q1)+Sof(Q2)+Sof(Q3)+Sof(Q4)+Sof(Q5)+Sof(Q6)+Sof(Q7)+Sof(Q8)+
 Sof(Q9)+Sof(Q10)+Sof(Q11)+Sof(Q12)+Sof(Q13)+Sof(Q14)+Sof(Q15)+Sof(Q16)+
 Sof(Q17)+Sof(Q18)+Sof(Q19)+Sof(Q20)+Sof(Q21)+Sof(Q22)+Sof(Q23)+Sof(Q24)+
 Sof(Q25)+Sof(Q26)+Sof(Q27)+Sof(Q28)+Sof(Q29)+Sof(Q30)+Sof(Q31)+Sof(Q32)+
 Sof(Q33)+Sof(Q34)+Sof(Q35)+Sof(Q36)+Sof(Q37)+Sof(Q38)+Sof(Q39)+Sof(Q40)+
 Sof(Q41)+Sof(Q42)+Sof(Q43)+Sof(Q44)+Sof(Q45)+Sof(Q46)+Sof(Q47)+Sof(Q48)+
 Sof(Q49)+Sof(Q50)]=1 with esd of 0.001
 Sof(H52B)=Sof(C53B)=Sof(H53C)=Sof(H53D)=Sof(C54B)=Sof(H54C)=Sof(H54D)=
 Sof(C55B)=Sof(H55C)=Sof(H55D)=Sof(C56B)=Sof(H56C)=Sof(H56D)=Sof(C57B)=
 Sof(H57D)=Sof(H57E)=Sof(H57F)=Sof(C58B)=Sof(H58C)=Sof(H58D)=Sof(C59B)=
 Sof(H59C)=Sof(H59D)=Sof(C60B)=Sof(H60C)=Sof(H60D)=Sof(C61B)=Sof(H61C)=
 Sof(H61D)=Sof(C62B)=Sof(H62D)=Sof(H62E)=Sof(H62F)=1-FVAR(1)
 Sof(H52A)=Sof(C53A)=Sof(H53A)=Sof(H53B)=Sof(C54A)=Sof(H54A)=Sof(H54B)=
 Sof(C55A)=Sof(H55A)=Sof(H55B)=Sof(C56A)=Sof(H56A)=Sof(H56B)=Sof(C57A)=
 Sof(H57A)=Sof(H57B)=Sof(H57C)=Sof(C58A)=Sof(H58A)=Sof(H58B)=Sof(C59A)=
 Sof(H59A)=Sof(H59B)=Sof(C60A)=Sof(H60A)=Sof(H60B)=Sof(C61A)=Sof(H61A)=
 Sof(H61B)=Sof(C62A)=Sof(H62A)=Sof(H62B)=Sof(H62C)=FVAR(1)
 Sof(H72B)=Sof(C73B)=Sof(H73C)=Sof(H73D)=Sof(C74B)=Sof(H74C)=Sof(H74D)=
 Sof(C75B)=Sof(H75C)=Sof(H75D)=Sof(C76B)=Sof(H76C)=Sof(H76D)=Sof(C77B)=
 Sof(H77D)=Sof(H77E)=Sof(H77F)=Sof(C78B)=Sof(H78C)=Sof(H78D)=Sof(C79B)=1-FVAR(2)
 Sof(H72A)=Sof(C73A)=Sof(H73A)=Sof(H73B)=Sof(C74A)=Sof(H74A)=Sof(H74B)=
 Sof(C75A)=Sof(H75A)=Sof(H75B)=Sof(C76A)=Sof(H76A)=Sof(H76B)=Sof(C77A)=
 Sof(H77A)=Sof(H77B)=Sof(H77C)=Sof(C78A)=Sof(H78A)=Sof(H78B)=Sof(C79A)=
 Sof(H79A)=Sof(H79B)=Sof(C80A)=Sof(H80A)=Sof(H80B)=Sof(C81A)=Sof(H81A)=
 Sof(H81B)=Sof(C82A)=Sof(H82A)=Sof(H82B)=Sof(H82C)=FVAR(2)
 Sof(H79C)=Sof(H79D)=Sof(C80B)=Sof(H80C)=Sof(H80D)=Sof(C81B)=Sof(H81C)=
 Sof(H81D)=Sof(C82B)=Sof(H82D)=Sof(H82E)=Sof(H82F)=FVAR(3)
 Sof(H79E)=Sof(H79F)=Sof(C80C)=Sof(H80E)=Sof(H80F)=Sof(C81C)=Sof(H81E)=
 Sof(H81F)=Sof(C82C)=Sof(H82G)=Sof(H82H)=Sof(H82I)=Sof(Q1)=Sof(Q2)=Sof(Q3)=
 Sof(Q4)=Sof(Q5)=Sof(Q6)=Sof(Q7)=Sof(Q8)=Sof(Q9)=Sof(Q10)=Sof(Q11)=Sof(Q12)=
 Sof(Q13)=Sof(Q14)=Sof(Q15)=Sof(Q16)=Sof(Q17)=Sof(Q18)=Sof(Q19)=Sof(Q20)=
 Sof(Q21)=Sof(Q22)=Sof(Q23)=Sof(Q24)=Sof(Q25)=Sof(Q26)=Sof(Q27)=Sof(Q28)=
 Sof(Q29)=Sof(Q30)=Sof(Q31)=Sof(Q32)=Sof(Q33)=Sof(Q34)=Sof(Q35)=Sof(Q36)=
 Sof(Q37)=Sof(Q38)=Sof(Q39)=Sof(Q40)=Sof(Q41)=Sof(Q42)=Sof(Q43)=Sof(Q44)=
 Sof(Q45)=Sof(Q46)=Sof(Q47)=Sof(Q48)=Sof(Q49)=Sof(Q50)=FVAR(4)
 Sof(C9B)=Sof(C10B)=Sof(H10B)=Sof(C11B)=Sof(H11B)=Sof(C12B)=Sof(C13B)=
 Sof(H13B)=Sof(C14B)=Sof(H14B)=1-FVAR(5)
 Sof(C9)=Sof(C10)=Sof(H10)=Sof(C11)=Sof(H11)=Sof(C12)=Sof(C13)=Sof(H13)=
 Sof(C14)=Sof(H14)=Sof(Br15)=FVAR(5)
 Sof(C28B)=Sof(C29B)=Sof(H29B)=Sof(C30B)=Sof(H30B)=Sof(C31B)=Sof(C32B)=
 Sof(H32B)=Sof(C33B)=Sof(H33B)=1-FVAR(7)
 Sof(C28)=Sof(C29)=Sof(H29)=Sof(C30)=Sof(H30)=Sof(C31)=Sof(C32)=Sof(H32)=
 Sof(C33)=Sof(H33)=Sof(Br34)=FVAR(7)
 Fixed Sof: C78C(0) C79C(0)
9.a Ternary CH refined with riding coordinates:
 C52(H52A), C52(H52B), C72(H72A), C72(H72B)
9.b Secondary CH2 refined with riding coordinates:
 C53A(H53A,H53B), C54A(H54A,H54B), C55A(H55A,H55B), C56A(H56A,H56B), C53B(H53C,
 H53D), C54B(H54C,H54D), C55B(H55C,H55D), C56B(H56C,H56D), C58A(H58A,H58B),
 C59A(H59A,H59B), C60A(H60A,H60B), C61A(H61A,H61B), C58B(H58C,H58D), C59B(H59C,
 H59D), C60B(H60C,H60D), C61B(H61C,H61D), C73A(H73A,H73B), C74A(H74A,H74B),
 C75A(H75A,H75B), C76A(H76A,H76B), C73B(H73C,H73D), C74B(H74C,H74D), C75B(H75C,
 H75D), C76B(H76C,H76D), C78A(H78A,H78B), C79A(H79A,H79B), C80A(H80A,H80B),
 C81A(H81A,H81B), C78B(H78C,H78D), C79B(H79C,H79D), C80B(H80C,H80D), C81B(H81C,
 H81D), C79C(H79E,H79F), C80C(H80E,H80F), C81C(H81E,H81F)
9.c Me refined with riding coordinates:
 C57A(H57A,H57B,H57C), C57B(H57D,H57E,H57F), C62A(H62A,H62B,H62C), C62B(H62D,
 H62E,H62F), C77A(H77A,H77B,H77C), C77B(H77D,H77E,H77F), C82A(H82A,H82B,H82C),
 C82B(H82D,H82E,H82F), C82C(H82G,H82H,H82I)
9.d Aromatic/amide H refined with riding coordinates:
 C4(H4), C5(H5), C10(H10), C11(H11), C13(H13), C14(H14), C10B(H10B),
 C11B(H11B), C12B(H12B), C13B(H13B), C14B(H14B), C16(H16), C23(H23), C24(H24),
 C29(H29), C30(H30), C32(H32), C33(H33), C29B(H29B), C30B(H30B), C31B(H31B),
 C32B(H32B), C33B(H33B), C35(H35)
;
_shelx_shelxl_version_number 2014/7
_olex2_submission_special_instructions 'No special instructions were received'

loop_
_space_group_symop_operation_xyz
'x, y, z'
'-x, y+1/2, -z+1/2'
'-x, -y, -z'
'x, -y-1/2, z-1/2'

loop_
_atom_site_label
_atom_site_type_symbol
_atom_site_fract_x
_atom_site_fract_y
_atom_site_fract_z
_atom_site_U_iso_or_equiv
_atom_site_adp_type
_atom_site_occupancy
_atom_site_site_symmetry_order
_atom_site_calc_flag
_atom_site_refinement_flags_posn
_atom_site_refinement_flags_adp
_atom_site_refinement_flags_occupancy
_atom_site_disorder_assembly
_atom_site_disorder_group
C1 C -0.0447(4) 0.29893(9) -0.0494(3) 0.0318(8) Uani 1 1 d . U . . .
O2 O -0.1263(3) 0.30565(7) -0.1286(2) 0.0414(7) Uani 1 1 d . U . . .
C3 C 0.0151(4) 0.26625(8) -0.0290(3) 0.0248(7) Uani 1 1 d . U . . .
C4 C -0.0201(4) 0.24272(9) -0.1018(3) 0.0275(7) Uani 1 1 d . U . . .
H4 H -0.0803 0.2478 -0.1654 0.033 Uiso 1 1 calc R . . . .
C5 C 0.0317(4) 0.21166(8) -0.0827(3) 0.0252(7) Uani 1 1 d . U . . .
H5 H 0.0025 0.1956 -0.1326 0.030 Uiso 1 1 calc R . . . .
C6 C 0.1253(4) 0.20348(8) 0.0076(2) 0.0221(7) Uani 1 1 d . U . . .
C7 C 0.1772(4) 0.17062(8) 0.0317(3) 0.0255(7) Uani 1 1 d . U . . .
C8 C 0.1009(4) 0.14343(9) -0.0117(3) 0.0274(7) Uani 1 1 d D U . . .
C9 C -0.0655(8) 0.1448(4) -0.0590(9) 0.0259(16) Uani 0.729(8) 1 d D U P A 1
C10 C -0.1761(9) 0.1584(3) -0.0048(8) 0.0255(16) Uani 0.729(8) 1 d D U P A 1
H10 H -0.1445 0.1671 0.0612 0.031 Uiso 0.729(8) 1 calc R . P A 1
C11 C -0.3311(9) 0.1593(2) -0.0462(7) 0.0252(16) Uani 0.729(8) 1 d D U P A 1
H11 H -0.4059 0.1688 -0.0092 0.030 Uiso 0.729(8) 1 calc R . P A 1
C12 C -0.3760(9) 0.1463(3) -0.1423(6) 0.0250(17) Uani 0.729(8) 1 d D U P A 1
C13 C -0.2706(9) 0.1317(3) -0.1960(6) 0.0299(19) Uani 0.729(8) 1 d D U P A 1
H13 H -0.3038 0.1223 -0.2607 0.036 Uiso 0.729(8) 1 calc R . P A 1
C14 C -0.1146(10) 0.1310(4) -0.1544(8) 0.0304(18) Uani 0.729(8) 1 d D U P A 1
H14 H -0.0408 0.1211 -0.1912 0.037 Uiso 0.729(8) 1 calc R . P A 1
Br15 Br -0.58437(18) 0.14795(3) -0.2053(2) 0.0363(4) Uani 0.729(8) 1 d . U P A 1
C9B C -0.061(2) 0.1419(12) -0.066(2) 0.026(3) Uani 0.271(8) 1 d D U P A 2
C10B C -0.181(3) 0.1538(9) -0.017(2) 0.027(4) Uani 0.271(8) 1 d D U P A 2
H10B H -0.1595 0.1613 0.0516 0.032 Uiso 0.271(8) 1 calc R . P A 2
C11B C -0.331(3) 0.1545(7) -0.068(2) 0.025(4) Uani 0.271(8) 1 d D U P A 2
H11B H -0.4136 0.1629 -0.0354 0.030 Uiso 0.271(8) 1 calc R . P A 2
C12B C -0.360(3) 0.1429(8) -0.1665(18) 0.026(4) Uani 0.271(8) 1 d D U P A 2
H12B H -0.4635 0.1430 -0.2009 0.031 Uiso 0.143(3) 1 calc R . P B 2
C13B C -0.244(3) 0.1314(9) -0.2160(18) 0.027(4) Uani 0.271(8) 1 d D U P A 2
H13B H -0.2672 0.1237 -0.2842 0.032 Uiso 0.271(8) 1 calc R . P A 2
C14B C -0.092(3) 0.1307(12) -0.167(2) 0.028(4) Uani 0.271(8) 1 d D U P A 2
H14B H -0.0105 0.1228 -0.2009 0.034 Uiso 0.271(8) 1 calc R . P A 2
Br25 Br -0.5598(9) 0.14527(15) -0.2369(9) 0.0363(4) Uani 0.127(7) 1 d . U P A 21
C16 C 0.1768(5) 0.11363(9) -0.0016(3) 0.0343(8) Uani 1 1 d D U . . .
H16 H 0.1259 0.0954 -0.0329 0.041 Uiso 1 1 calc R . . . .
C17 C 0.3227(5) 0.11050(9) 0.0525(3) 0.0323(8) Uani 1 1 d . U . . .
C18 C 0.4000(5) 0.07880(10) 0.0589(3) 0.0407(9) Uani 1 1 d . U . . .
O19 O 0.3388(4) 0.05562(7) 0.0154(3) 0.0535(9) Uani 1 1 d . U . . .
C20 C 0.6230(5) 0.10228(11) 0.1711(3) 0.0448(10) Uani 1 1 d . U . . .
O21 O 0.7497(4) 0.09894(9) 0.2210(3) 0.0707(13) Uani 1 1 d . U . . .
C22 C 0.5408(4) 0.13325(9) 0.1663(3) 0.0315(8) Uani 1 1 d . U . . .
C23 C 0.6106(4) 0.15928(9) 0.2172(3) 0.0294(8) Uani 1 1 d . U . . .
H23 H 0.7128 0.1574 0.2529 0.035 Uiso 1 1 calc R . . . .
C24 C 0.5322(4) 0.18860(8) 0.2169(2) 0.0252(7) Uani 1 1 d . U . . .
H24 H 0.5812 0.2061 0.2543 0.030 Uiso 1 1 calc R . . . .
C25 C 0.3840(4) 0.19264(8) 0.1629(2) 0.0231(7) Uani 1 1 d . U . . .
C26 C 0.2933(4) 0.22222(8) 0.1651(2) 0.0215(6) Uani 1 1 d . U . . .
C27 C 0.3160(4) 0.24538(8) 0.2432(2) 0.0229(7) Uani 1 1 d D U . . .
C28 C 0.4044(8) 0.2389(2) 0.3459(4) 0.0214(15) Uani 0.758(17) 1 d D U P C 1
C29 C 0.3781(12) 0.2114(2) 0.4004(7) 0.0212(15) Uani 0.758(17) 1 d D U P C 1
H29 H 0.3020 0.1966 0.3713 0.025 Uiso 0.758(17) 1 calc R . P C 1
C30 C 0.4602(12) 0.2052(2) 0.4962(7) 0.0215(16) Uani 0.758(17) 1 d D U P C 1
H30 H 0.4414 0.1863 0.5324 0.026 Uiso 0.758(17) 1 calc R . P C 1
C31 C 0.5707(12) 0.2272(2) 0.5378(7) 0.0214(18) Uani 0.758(17) 1 d D U P C 1
C32 C 0.5963(13) 0.2554(2) 0.4885(7) 0.0237(18) Uani 0.758(17) 1 d D U P C 1
H32 H 0.6707 0.2704 0.5189 0.028 Uiso 0.758(17) 1 calc R . P C 1
C33 C 0.5109(13) 0.2614(3) 0.3936(6) 0.0231(17) Uani 0.758(17) 1 d D U P C 1
H33 H 0.5247 0.2810 0.3601 0.028 Uiso 0.758(17) 1 calc R . P C 1
Br34 Br 0.6963(3) 0.21940(10) 0.66504(17) 0.0310(4) Uani 0.758(17) 1 d D U P C 1
C28B C 0.412(2) 0.2414(6) 0.3443(11) 0.021(4) Uani 0.242(17) 1 d D U P C 2
C29B C 0.392(4) 0.2151(7) 0.406(2) 0.021(4) Uani 0.242(17) 1 d D U P C 2
H29B H 0.3147 0.1997 0.3827 0.026 Uiso 0.242(17) 1 calc R . P C 2
C30B C 0.482(4) 0.2109(7) 0.501(2) 0.019(4) Uani 0.242(17) 1 d D U P C 2
H30B H 0.4702 0.1927 0.5423 0.023 Uiso 0.242(17) 1 calc R . P C 2
C31B C 0.590(3) 0.2342(7) 0.532(2) 0.015(4) Uani 0.242(17) 1 d D U P C 2
H31B H 0.6530 0.2318 0.5969 0.019 Uiso 0.105(3) 1 calc R . P D 2
C32B C 0.612(4) 0.2607(8) 0.476(2) 0.020(4) Uani 0.242(17) 1 d D U P C 2
H32B H 0.6843 0.2766 0.5016 0.024 Uiso 0.242(17) 1 calc R . P C 2
C33B C 0.526(4) 0.2639(9) 0.379(2) 0.020(4) Uani 0.242(17) 1 d D U P C 2
H33B H 0.5452 0.2815 0.3371 0.024 Uiso 0.242(17) 1 calc R . P C 2
Br44 Br 0.7075(15) 0.2254(3) 0.6593(9) 0.0310(4) Uani 0.137(17) 1 d D U P C 21
C35 C 0.2428(4) 0.27540(8) 0.2268(2) 0.0238(7) Uani 1 1 d . U . . .
H35 H 0.2590 0.2910 0.2795 0.029 Uiso 1 1 calc R . . . .
C36 C 0.1490(4) 0.28281(8) 0.1374(2) 0.0232(7) Uani 1 1 d . U . . .
C37 C 0.0821(4) 0.31533(9) 0.1212(3) 0.0293(8) Uani 1 1 d . U . . .
O38 O 0.1005(3) 0.33544(6) 0.1887(2) 0.0377(6) Uani 1 1 d . U . . .
C39 C 0.1131(4) 0.25902(8) 0.0621(2) 0.0228(7) Uani 1 1 d . U . . .
C40 C 0.1780(4) 0.22818(8) 0.0787(2) 0.0212(6) Uani 1 1 d . U . . .
C41 C 0.3184(4) 0.16691(8) 0.1000(3) 0.0241(7) Uani 1 1 d . U . . .
C42 C 0.3941(4) 0.13687(9) 0.1064(3) 0.0285(7) Uani 1 1 d . U . . .
N51 N -0.0024(4) 0.32213(7) 0.0261(2) 0.0313(7) Uani 1 1 d D U . . .
C52 C -0.0556(4) 0.35593(9) 0.0046(3) 0.0391(9) Uani 1 1 d D U . . .
H52A H -0.0081 0.3683 0.0659 0.047 Uiso 0.707(6) 1 calc R . P E 1
H52B H -0.0923 0.3549 -0.0706 0.047 Uiso 0.293(6) 1 calc R . P E 2
C53A C -0.2323(7) 0.35901(17) 0.0054(5) 0.0414(16) Uani 0.707(6) 1 d D U P E 1
H53A H -0.2585 0.3516 0.0723 0.050 Uiso 0.707(6) 1 calc R . P E 1
H53B H -0.2873 0.3451 -0.0485 0.050 Uiso 0.707(6) 1 calc R . P E 1
C54A C -0.2892(17) 0.3940(2) -0.0129(14) 0.069(3) Uani 0.707(6) 1 d D U P E 1
H54A H -0.2732 0.4000 -0.0834 0.083 Uiso 0.707(6) 1 calc R . P E 1
H54B H -0.4027 0.3943 -0.0106 0.083 Uiso 0.707(6) 1 calc R . P E 1
C55A C -0.2175(13) 0.4196(2) 0.0579(11) 0.082(3) Uani 0.707(6) 1 d D U P E 1
H55A H -0.1034 0.4165 0.0692 0.099 Uiso 0.707(6) 1 calc R . P E 1
H55B H -0.2558 0.4172 0.1249 0.099 Uiso 0.707(6) 1 calc R . P E 1
C56A C -0.2530(14) 0.4538(2) 0.0178(9) 0.089(3) Uani 0.707(6) 1 d D U P E 1
H56A H -0.3605 0.4549 -0.0186 0.107 Uiso 0.707(6) 1 calc R . P E 1
H56B H -0.2445 0.4689 0.0760 0.107 Uiso 0.707(6) 1 calc R . P E 1
C57A C -0.1389(14) 0.4631(2) -0.0544(8) 0.096(3) Uani 0.707(6) 1 d D U P E 1
H57A H -0.1616 0.4848 -0.0797 0.145 Uiso 0.707(6) 1 calc R . P E 1
H57B H -0.0328 0.4622 -0.0179 0.145 Uiso 0.707(6) 1 calc R . P E 1
H57C H -0.1485 0.4482 -0.1123 0.145 Uiso 0.707(6) 1 calc R . P E 1
C53B C -0.1979(17) 0.3629(4) 0.0441(12) 0.049(4) Uani 0.293(6) 1 d D U P E 2
H53C H -0.1719 0.3685 0.1174 0.059 Uiso 0.293(6) 1 calc R . P E 2
H53D H -0.2607 0.3431 0.0407 0.059 Uiso 0.293(6) 1 calc R . P E 2
C54B C -0.300(4) 0.3896(6) -0.009(3) 0.072(4) Uani 0.293(6) 1 d D U P E 2
H54C H -0.2748 0.3928 -0.0789 0.086 Uiso 0.293(6) 1 calc R . P E 2
H54D H -0.4110 0.3833 -0.0138 0.086 Uiso 0.293(6) 1 calc R . P E 2
C55B C -0.277(4) 0.4197(5) 0.049(3) 0.094(5) Uani 0.293(6) 1 d D U P E 2
H55C H -0.1631 0.4237 0.0582 0.113 Uiso 0.293(6) 1 calc R . P E 2
H55D H -0.3048 0.4154 0.1176 0.113 Uiso 0.293(6) 1 calc R . P E 2
C56B C -0.354(3) 0.4512(5) 0.014(3) 0.111(5) Uani 0.293(6) 1 d D U P E 2
H56C H -0.4559 0.4532 0.0392 0.133 Uiso 0.293(6) 1 calc R . P E 2
H56D H -0.3708 0.4526 -0.0618 0.133 Uiso 0.293(6) 1 calc R . P E 2
C57B C -0.241(4) 0.4776(6) 0.060(3) 0.142(11) Uani 0.293(6) 1 d D U P E 2
H57D H -0.2850 0.4986 0.0400 0.213 Uiso 0.293(6) 1 calc R . P E 2
H57E H -0.2256 0.4758 0.1348 0.213 Uiso 0.293(6) 1 calc R . P E 2
H57F H -0.1409 0.4751 0.0343 0.213 Uiso 0.293(6) 1 calc R . P E 2
C58A C 0.0095(6) 0.37021(13) -0.0810(5) 0.0382(13) Uani 0.707(6) 1 d D U P E 1
H58A H -0.0305 0.3923 -0.0908 0.046 Uiso 0.707(6) 1 calc R . P E 1
H58B H -0.0282 0.3580 -0.1439 0.046 Uiso 0.707(6) 1 calc R . P E 1
C59A C 0.1857(9) 0.3712(3) -0.0688(6) 0.050(2) Uani 0.707(6) 1 d D U P E 1
H59A H 0.2233 0.3850 -0.0096 0.060 Uiso 0.707(6) 1 calc R . P E 1
H59B H 0.2262 0.3495 -0.0529 0.060 Uiso 0.707(6) 1 calc R . P E 1
C60A C 0.2513(10) 0.38333(19) -0.1606(6) 0.0632(19) Uani 0.707(6) 1 d D U P E 1
H60A H 0.2189 0.3688 -0.2187 0.076 Uiso 0.707(6) 1 calc R . P E 1
H60B H 0.3662 0.3826 -0.1462 0.076 Uiso 0.707(6) 1 calc R . P E 1
C61A C 0.202(2) 0.4173(3) -0.1927(12) 0.089(3) Uani 0.707(6) 1 d D U P E 1
H61A H 0.0871 0.4186 -0.2061 0.107 Uiso 0.707(6) 1 calc R . P E 1
H61B H 0.2439 0.4231 -0.2564 0.107 Uiso 0.707(6) 1 calc R . P E 1
C62A C 0.2637(19) 0.4406(3) -0.1069(10) 0.130(5) Uani 0.707(6) 1 d D U P E 1
H62A H 0.2322 0.4624 -0.1273 0.194 Uiso 0.707(6) 1 calc R . P E 1
H62B H 0.2210 0.4350 -0.0442 0.194 Uiso 0.707(6) 1 calc R . P E 1
H62C H 0.3775 0.4394 -0.0944 0.194 Uiso 0.707(6) 1 calc R . P E 1
C58B C 0.0791(14) 0.3786(3) 0.0077(12) 0.046(3) Uani 0.293(6) 1 d D U P E 2
H58C H 0.0381 0.3989 -0.0230 0.055 Uiso 0.293(6) 1 calc R . P E 2
H58D H 0.1169 0.3829 0.0806 0.055 Uiso 0.293(6) 1 calc R . P E 2
C59B C 0.218(2) 0.3697(7) -0.0430(13) 0.049(3) Uani 0.293(6) 1 d D U P E 2
H59C H 0.2966 0.3868 -0.0282 0.058 Uiso 0.293(6) 1 calc R . P E 2
H59D H 0.2634 0.3500 -0.0101 0.058 Uiso 0.293(6) 1 calc R . P E 2
C60B C 0.193(2) 0.3644(4) -0.1552(12) 0.060(3) Uani 0.293(6) 1 d D U P E 2
H60C H 0.1187 0.3466 -0.1702 0.072 Uiso 0.293(6) 1 calc R . P E 2
H60D H 0.2932 0.3575 -0.1765 0.072 Uiso 0.293(6) 1 calc R . P E 2
C61B C 0.134(2) 0.3929(4) -0.2200(14) 0.070(4) Uani 0.293(6) 1 d D U P E 2
H61C H 0.1249 0.3869 -0.2933 0.084 Uiso 0.293(6) 1 calc R . P E 2
H61D H 0.0282 0.3984 -0.2049 0.084 Uiso 0.293(6) 1 calc R . P E 2
C62B C 0.238(5) 0.4218(7) -0.201(3) 0.091(8) Uani 0.293(6) 1 d D U P E 2
H62D H 0.1942 0.4394 -0.2448 0.137 Uiso 0.293(6) 1 calc R . P E 2
H62E H 0.2450 0.4281 -0.1291 0.137 Uiso 0.293(6) 1 calc R . P E 2
H62F H 0.3417 0.4166 -0.2175 0.137 Uiso 0.293(6) 1 calc R . P E 2
N71 N 0.5477(4) 0.07663(8) 0.1168(3) 0.0434(9) Uani 1 1 d D U . . .
C72 C 0.6260(6) 0.04462(11) 0.1245(4) 0.0553(11) Uani 1 1 d D U . . .
H72A H 0.7282 0.0504 0.1648 0.066 Uiso 0.641(6) 1 calc R . P F 1
H72B H 0.5614 0.0309 0.0732 0.066 Uiso 0.359(6) 1 calc R . P F 2
C73A C 0.5599(11) 0.0234(2) 0.2006(7) 0.058(2) Uani 0.641(6) 1 d D U P F 1
H73A H 0.5704 0.0347 0.2671 0.070 Uiso 0.641(6) 1 calc R . P F 1
H73B H 0.4474 0.0207 0.1773 0.070 Uiso 0.641(6) 1 calc R . P F 1
C74A C 0.6304(15) -0.0093(2) 0.2187(9) 0.052(3) Uani 0.641(6) 1 d D U P F 1
H74A H 0.6072 -0.0216 0.1543 0.062 Uiso 0.641(6) 1 calc R . P F 1
H74B H 0.7447 -0.0067 0.2324 0.062 Uiso 0.641(6) 1 calc R . P F 1
C75A C 0.5808(10) -0.02904(17) 0.3034(7) 0.0566(19) Uani 0.641(6) 1 d D U P F 1
H75A H 0.4673 -0.0264 0.3027 0.068 Uiso 0.641(6) 1 calc R . P F 1
H75B H 0.6326 -0.0206 0.3695 0.068 Uiso 0.641(6) 1 calc R . P F 1
C76A C 0.6164(11) -0.06469(19) 0.2981(8) 0.066(2) Uani 0.641(6) 1 d D U P F 1
H76A H 0.5787 -0.0755 0.3568 0.079 Uiso 0.641(6) 1 calc R . P F 1
H76B H 0.5582 -0.0736 0.2346 0.079 Uiso 0.641(6) 1 calc R . P F 1
C77A C 0.7887(14) -0.0722(3) 0.2998(10) 0.067(3) Uani 0.641(6) 1 d D U P F 1
H77A H 0.8031 -0.0953 0.2962 0.100 Uiso 0.641(6) 1 calc R . P F 1
H77B H 0.8266 -0.0620 0.2409 0.100 Uiso 0.641(6) 1 calc R . P F 1
H77C H 0.8472 -0.0640 0.3633 0.100 Uiso 0.641(6) 1 calc R . P F 1
C73B C 0.624(2) 0.0285(4) 0.2236(11) 0.066(4) Uani 0.359(6) 1 d D U P F 2
H73C H 0.5175 0.0294 0.2427 0.079 Uiso 0.359(6) 1 calc R . P F 2
H73D H 0.6945 0.0397 0.2772 0.079 Uiso 0.359(6) 1 calc R . P F 2
C74B C 0.674(4) -0.0062(4) 0.2191(18) 0.064(4) Uani 0.359(6) 1 d D U P F 2
H74C H 0.5996 -0.0177 0.1684 0.077 Uiso 0.359(6) 1 calc R . P F 2
H74D H 0.7777 -0.0072 0.1963 0.077 Uiso 0.359(6) 1 calc R . P F 2
C75B C 0.680(3) -0.0218(4) 0.3200(14) 0.085(4) Uani 0.359(6) 1 d D U P F 2
H75C H 0.5806 -0.0170 0.3460 0.102 Uiso 0.359(6) 1 calc R . P F 2
H75D H 0.7632 -0.0112 0.3668 0.102 Uiso 0.359(6) 1 calc R . P F 2
C76B C 0.706(3) -0.0571(4) 0.3306(16) 0.085(4) Uani 0.359(6) 1 d D U P F 2
H76C H 0.6033 -0.0678 0.3237 0.102 Uiso 0.359(6) 1 calc R . P F 2
H76D H 0.7587 -0.0615 0.4006 0.102 Uiso 0.359(6) 1 calc R . P F 2
C77B C 0.801(4) -0.0719(7) 0.255(2) 0.099(7) Uani 0.359(6) 1 d D U P F 2
H77D H 0.8112 -0.0949 0.2676 0.149 Uiso 0.359(6) 1 calc R . P F 2
H77E H 0.7480 -0.0684 0.1849 0.149 Uiso 0.359(6) 1 calc R . P F 2
H77F H 0.9039 -0.0620 0.2620 0.149 Uiso 0.359(6) 1 calc R . P F 2
C78A C 0.6768(13) 0.0344(2) 0.0301(7) 0.077(3) Uani 0.641(6) 1 d D U P F 1
H78A H 0.5834 0.0275 -0.0163 0.092 Uiso 0.641(6) 1 calc R . P F 1
H78B H 0.7424 0.0152 0.0456 0.092 Uiso 0.641(6) 1 calc R . P F 1
C79A C 0.7646(17) 0.0569(3) -0.0277(9) 0.085(3) Uani 0.641(6) 1 d D U P F 1
H79A H 0.6975 0.0757 -0.0456 0.102 Uiso 0.641(6) 1 calc R . P F 1
H79B H 0.8560 0.0643 0.0194 0.102 Uiso 0.641(6) 1 calc R . P F 1
C80A C 0.8200(16) 0.0459(2) -0.1213(9) 0.089(3) Uani 0.641(6) 1 d D U P F 1
H80A H 0.8986 0.0614 -0.1383 0.107 Uiso 0.641(6) 1 calc R . P F 1
H80B H 0.7314 0.0470 -0.1770 0.107 Uiso 0.641(6) 1 calc R . P F 1
C81A C 0.8910(19) 0.0126(3) -0.1240(12) 0.100(4) Uani 0.641(6) 1 d D U P F 1
H81A H 0.9930 0.0124 -0.0800 0.121 Uiso 0.641(6) 1 calc R . P F 1
H81B H 0.8226 -0.0029 -0.0954 0.121 Uiso 0.641(6) 1 calc R . P F 1
C82A C 0.9126(16) 0.0026(3) -0.2296(11) 0.113(4) Uani 0.641(6) 1 d D U P F 1
H82A H 0.9584 -0.0188 -0.2274 0.169 Uiso 0.641(6) 1 calc R . P F 1
H82B H 0.8117 0.0023 -0.2730 0.169 Uiso 0.641(6) 1 calc R . P F 1
H82C H 0.9821 0.0176 -0.2577 0.169 Uiso 0.641(6) 1 calc R . P F 1
C78B C 0.7817(13) 0.0449(3) 0.0923(12) 0.066(3) Uani 0.359(6) 1 d D U P F 2
H78C H 0.8145 0.0224 0.0867 0.079 Uiso 0.359(6) 1 calc R . P F 2
H78D H 0.8538 0.0547 0.1482 0.079 Uiso 0.359(6) 1 calc R . P F 2
C79B C 0.805(3) 0.0613(5) -0.0048(13) 0.087(3) Uani 0.359(6) 1 d D U P F 2
H79C H 0.7834 0.0843 0.0023 0.104 Uiso 0.292(8) 1 calc R . P G 2
H79D H 0.9160 0.0592 -0.0144 0.104 Uiso 0.292(8) 1 calc R . P G 2
C80B C 0.708(3) 0.0492(5) -0.0980(17) 0.093(5) Uani 0.292(8) 1 d D U P F 2
H80C H 0.7070 0.0653 -0.1529 0.112 Uiso 0.292(8) 1 calc R . P G 2
H80D H 0.6001 0.0466 -0.0832 0.112 Uiso 0.292(8) 1 calc R . P G 2
C81B C 0.764(3) 0.0172(5) -0.137(2) 0.105(6) Uani 0.292(8) 1 d D U P F 2
H81C H 0.7427 -0.0003 -0.0907 0.126 Uiso 0.292(8) 1 calc R . P G 2
H81D H 0.7080 0.0126 -0.2063 0.126 Uiso 0.292(8) 1 calc R . P G 2
C82B C 0.938(3) 0.0197(9) -0.142(4) 0.125(8) Uani 0.292(8) 1 d D U P F 2
H82D H 0.9759 -0.0005 -0.1665 0.187 Uiso 0.292(8) 1 calc R . P G 2
H82E H 0.9578 0.0370 -0.1882 0.187 Uiso 0.292(8) 1 calc R . P G 2
H82F H 0.9923 0.0242 -0.0730 0.187 Uiso 0.292(8) 1 calc R . P G 2
C78C C 0.7817(13) 0.0449(3) 0.0923(12) 0.066(3) Uani 0 1 d D U P F 3
C79C C 0.805(3) 0.0613(5) -0.0048(13) 0.087(3) Uani 0 1 d D U P F 3
H79E H 0.7027 0.0686 -0.0390 0.104 Uiso 0.067(7) 1 calc R . P H 3
H79F H 0.8695 0.0805 0.0128 0.104 Uiso 0.067(7) 1 calc R . P H 3
C80C C 0.880(5) 0.0421(8) -0.079(3) 0.092(5) Uani 0.067(7) 1 d D U P F 3
H80E H 0.8359 0.0203 -0.0808 0.110 Uiso 0.067(7) 1 calc R . P H 3
H80F H 0.9921 0.0403 -0.0533 0.110 Uiso 0.067(7) 1 calc R . P H 3
C81C C 0.864(11) 0.055(2) -0.189(3) 0.100(8) Uani 0.067(7) 1 d D U P F 3
H81E H 0.7700 0.0454 -0.2293 0.120 Uiso 0.067(7) 1 calc R . P H 3
H81F H 0.8533 0.0780 -0.1893 0.120 Uiso 0.067(7) 1 calc R . P H 3
C82C C 1.007(13) 0.045(3) -0.238(7) 0.117(19) Uani 0.067(7) 1 d D U P F 3
H82G H 0.9956 0.0534 -0.3086 0.175 Uiso 0.067(7) 1 calc R . P H 3
H82H H 1.0999 0.0546 -0.1989 0.175 Uiso 0.067(7) 1 calc R . P H 3
H82I H 1.0167 0.0220 -0.2388 0.175 Uiso 0.067(7) 1 calc R . P H 3

loop_
_atom_site_aniso_label
_atom_site_aniso_U_11
_atom_site_aniso_U_22
_atom_site_aniso_U_33
_atom_site_aniso_U_23
_atom_site_aniso_U_13
_atom_site_aniso_U_12
C1 0.0284(18) 0.0318(19) 0.0332(19) 0.0071(15) -0.0031(15) -0.0034(15)
O2 0.0440(16) 0.0350(15) 0.0395(15) 0.0073(12) -0.0146(13) 0.0044(12)
C3 0.0193(15) 0.0276(17) 0.0264(16) 0.0031(13) -0.0002(13) -0.0011(13)
C4 0.0240(16) 0.0338(19) 0.0232(16) 0.0036(14) -0.0019(13) -0.0054(14)
C5 0.0230(16) 0.0304(18) 0.0215(15) -0.0025(13) 0.0005(13) -0.0039(13)
C6 0.0193(15) 0.0256(17) 0.0216(15) -0.0031(13) 0.0033(12) -0.0026(13)
C7 0.0260(17) 0.0270(17) 0.0239(16) -0.0023(13) 0.0051(13) -0.0011(14)
C8 0.0298(17) 0.0260(17) 0.0268(16) -0.0029(13) 0.0048(13) -0.0019(13)
C9 0.029(2) 0.022(4) 0.026(3) -0.003(2) 0.000(2) -0.007(2)
C10 0.029(2) 0.019(4) 0.027(3) -0.006(2) -0.001(2) -0.007(2)
C11 0.031(2) 0.020(3) 0.025(4) -0.003(3) 0.004(2) -0.005(2)
C12 0.027(3) 0.023(3) 0.024(4) -0.001(3) 0.001(2) -0.004(2)
C13 0.035(3) 0.031(3) 0.024(4) -0.007(3) 0.003(3) -0.005(3)
C14 0.035(3) 0.027(3) 0.030(3) -0.006(3) 0.008(2) -0.002(3)
Br15 0.0259(4) 0.0292(3) 0.0498(9) 0.0008(4) -0.0094(5) -0.0022(3)
C9B 0.029(4) 0.022(7) 0.028(5) -0.002(5) 0.004(4) -0.003(4)
C10B 0.031(4) 0.020(8) 0.028(6) -0.008(5) 0.001(4) -0.007(4)
C11B 0.029(5) 0.022(7) 0.024(7) -0.005(5) 0.005(4) -0.008(4)
C12B 0.028(5) 0.025(7) 0.023(7) -0.008(6) 0.002(5) -0.004(5)
C13B 0.030(5) 0.030(6) 0.021(6) -0.006(6) 0.006(5) 0.000(5)
C14B 0.032(5) 0.024(6) 0.028(6) -0.004(5) 0.002(4) -0.001(5)
Br25 0.0259(4) 0.0292(3) 0.0498(9) 0.0008(4) -0.0094(5) -0.0022(3)
C16 0.037(2) 0.0255(18) 0.040(2) -0.0071(15) 0.0028(17) -0.0030(15)
C17 0.038(2) 0.0256(18) 0.0335(19) -0.0053(14) 0.0045(16) 0.0022(15)
C18 0.050(2) 0.027(2) 0.043(2) -0.0036(17) 0.0003(19) 0.0062(18)
O19 0.061(2) 0.0277(15) 0.068(2) -0.0115(15) -0.0067(17) 0.0060(14)
C20 0.045(2) 0.041(2) 0.045(2) -0.0099(19) -0.005(2) 0.0134(19)
O21 0.065(2) 0.054(2) 0.079(3) -0.0283(19) -0.036(2) 0.0369(18)
C22 0.0323(19) 0.0314(19) 0.0299(18) -0.0015(15) 0.0009(15) 0.0096(15)
C23 0.0252(17) 0.038(2) 0.0238(16) -0.0026(14) -0.0021(14) 0.0082(15)
C24 0.0251(17) 0.0284(17) 0.0217(16) -0.0022(13) 0.0017(13) 0.0029(13)
C25 0.0232(16) 0.0251(17) 0.0208(15) 0.0013(13) 0.0023(13) -0.0003(13)
C26 0.0201(15) 0.0227(16) 0.0217(15) 0.0018(13) 0.0032(12) -0.0020(12)
C27 0.0234(15) 0.0237(16) 0.0211(15) 0.0002(13) 0.0016(13) 0.0016(13)
C28 0.019(2) 0.026(3) 0.019(2) -0.003(2) 0.002(2) 0.004(2)
C29 0.018(3) 0.023(3) 0.021(2) -0.003(2) -0.001(2) 0.001(2)
C30 0.021(3) 0.021(3) 0.022(2) -0.002(2) 0.002(2) -0.003(2)
C31 0.023(3) 0.021(4) 0.020(2) 0.001(2) 0.002(2) -0.001(3)
C32 0.026(3) 0.021(4) 0.024(3) -0.001(2) 0.003(2) -0.004(2)
C33 0.028(3) 0.022(3) 0.020(3) 0.001(2) 0.006(2) -0.003(2)
Br34 0.0317(4) 0.0401(9) 0.0189(3) 0.0009(5) -0.0044(3) 0.0043(5)
C28B 0.019(6) 0.024(6) 0.019(6) 0.001(5) 0.005(5) -0.001(5)
C29B 0.020(6) 0.024(6) 0.019(5) -0.002(5) -0.001(5) -0.007(5)
C30B 0.021(7) 0.019(7) 0.018(5) 0.004(5) 0.004(4) -0.008(5)
C31B 0.013(6) 0.017(7) 0.018(5) -0.003(5) 0.005(4) -0.007(5)
C32B 0.019(6) 0.019(7) 0.024(6) 0.006(5) 0.007(5) -0.008(5)
C33B 0.019(6) 0.021(6) 0.022(6) 0.001(5) 0.005(5) -0.002(5)
Br44 0.0317(4) 0.0401(9) 0.0189(3) 0.0009(5) -0.0044(3) 0.0043(5)
C35 0.0271(16) 0.0225(16) 0.0217(15) -0.0005(12) 0.0030(13) -0.0002(13)
C36 0.0212(15) 0.0238(16) 0.0242(15) 0.0009(13) 0.0018(12) -0.0003(13)
C37 0.0284(17) 0.0262(18) 0.0318(18) 0.0012(14) -0.0012(15) 0.0009(14)
O38 0.0426(15) 0.0293(14) 0.0381(15) -0.0039(11) -0.0052(12) 0.0091(12)
C39 0.0204(15) 0.0245(16) 0.0233(15) 0.0028(13) 0.0026(13) -0.0021(13)
C40 0.0195(15) 0.0242(16) 0.0202(15) 0.0010(12) 0.0045(12) -0.0020(12)
C41 0.0248(16) 0.0242(16) 0.0234(16) -0.0025(13) 0.0038(13) 0.0005(13)
C42 0.0317(18) 0.0280(18) 0.0258(17) -0.0026(14) 0.0034(14) 0.0028(14)
N51 0.0297(15) 0.0239(15) 0.0370(16) 0.0037(12) -0.0075(13) 0.0019(12)
C52 0.0360(19) 0.0284(19) 0.050(2) 0.0093(16) -0.0042(16) 0.0043(15)
C53A 0.039(3) 0.049(3) 0.035(4) 0.011(3) 0.003(3) 0.013(3)
C54A 0.061(4) 0.064(4) 0.088(5) 0.024(4) 0.033(4) 0.026(4)
C55A 0.080(7) 0.068(4) 0.106(6) 0.023(4) 0.036(5) 0.018(4)
C56A 0.107(7) 0.069(5) 0.100(6) 0.018(4) 0.048(6) 0.041(5)
C57A 0.123(8) 0.073(6) 0.100(7) 0.025(5) 0.036(6) 0.020(6)
C53B 0.047(5) 0.051(6) 0.051(8) 0.013(6) 0.010(5) 0.015(5)
C54B 0.061(7) 0.072(6) 0.086(7) 0.028(6) 0.024(6) 0.029(6)
C55B 0.099(11) 0.076(6) 0.113(8) 0.020(6) 0.036(9) 0.028(6)
C56B 0.130(11) 0.082(7) 0.124(9) 0.020(7) 0.031(10) 0.036(8)
C57B 0.18(2) 0.083(11) 0.16(2) 0.017(12) 0.019(19) 0.017(12)
C58A 0.041(3) 0.026(3) 0.047(3) 0.011(2) 0.004(2) 0.005(2)
C59A 0.053(4) 0.039(4) 0.063(4) -0.009(4) 0.021(3) 0.002(3)
C60A 0.062(4) 0.059(4) 0.075(4) -0.008(3) 0.032(4) -0.003(3)
C61A 0.106(9) 0.062(5) 0.112(7) 0.009(4) 0.059(6) -0.001(5)
C62A 0.205(14) 0.069(6) 0.131(9) -0.011(6) 0.085(9) -0.045(7)
C58B 0.046(5) 0.031(5) 0.061(8) -0.001(5) 0.008(5) 0.004(4)
C59B 0.051(6) 0.031(6) 0.068(6) 0.000(6) 0.020(5) 0.002(5)
C60B 0.059(7) 0.055(6) 0.071(6) -0.003(5) 0.022(5) 0.002(6)
C61B 0.082(10) 0.066(8) 0.068(8) 0.006(7) 0.033(7) 0.015(7)
C62B 0.098(14) 0.067(9) 0.114(14) 0.008(9) 0.033(12) 0.008(9)
N71 0.048(2) 0.0299(17) 0.049(2) -0.0079(15) -0.0021(17) 0.0128(15)
C72 0.060(3) 0.037(2) 0.068(3) -0.0048(19) 0.004(2) 0.019(2)
C73A 0.057(5) 0.038(4) 0.077(5) 0.009(3) 0.001(4) 0.011(3)
C74A 0.055(7) 0.038(3) 0.063(4) -0.001(3) 0.006(4) 0.010(3)
C75A 0.054(4) 0.039(3) 0.074(5) 0.009(3) 0.003(4) 0.005(3)
C76A 0.070(5) 0.042(4) 0.084(6) 0.013(4) 0.005(4) 0.011(3)
C77A 0.069(5) 0.040(4) 0.089(8) 0.010(5) 0.005(5) 0.011(4)
C73B 0.079(9) 0.043(5) 0.073(6) 0.002(5) 0.000(6) 0.025(6)
C74B 0.069(11) 0.045(5) 0.074(6) -0.001(5) -0.003(6) 0.020(6)
C75B 0.099(8) 0.062(6) 0.091(7) 0.013(5) -0.002(7) 0.019(6)
C76B 0.093(9) 0.060(6) 0.097(8) 0.013(6) -0.001(8) 0.022(6)
C77B 0.112(12) 0.070(10) 0.115(14) 0.004(10) 0.015(11) 0.019(9)
C78A 0.092(6) 0.047(4) 0.093(5) 0.001(4) 0.017(5) 0.018(4)
C79A 0.097(6) 0.042(4) 0.122(6) 0.002(4) 0.040(5) 0.011(4)
C80A 0.104(7) 0.054(5) 0.117(6) 0.005(4) 0.040(5) 0.015(5)
C81A 0.104(9) 0.060(6) 0.148(9) 0.006(5) 0.055(7) 0.005(6)
C82A 0.094(9) 0.086(8) 0.167(10) -0.035(7) 0.054(8) -0.013(7)
C78B 0.064(4) 0.026(4) 0.111(5) -0.011(4) 0.022(4) 0.012(4)
C79B 0.094(6) 0.048(5) 0.124(5) 0.004(4) 0.038(4) 0.014(4)
C80B 0.109(10) 0.054(8) 0.120(8) 0.015(7) 0.030(7) 0.000(8)
C81B 0.121(12) 0.062(9) 0.135(13) 0.010(9) 0.030(10) 0.010(9)
C82B 0.123(12) 0.098(15) 0.159(16) 0.018(14) 0.039(11) 0.018(10)
C78C 0.064(4) 0.026(4) 0.111(5) -0.011(4) 0.022(4) 0.012(4)
C79C 0.094(6) 0.048(5) 0.124(5) 0.004(4) 0.038(4) 0.014(4)
C80C 0.105(10) 0.054(8) 0.123(8) 0.002(7) 0.041(7) 0.015(8)
C81C 0.112(16) 0.067(16) 0.126(10) 0.008(10) 0.041(9) 0.008(15)
C82C 0.12(2) 0.10(4) 0.14(2) 0.01(2) 0.05(2) 0.02(3)

loop_
_atom_type_symbol
_atom_type_description
_atom_type_scat_dispersion_real
_atom_type_scat_dispersion_imag
_atom_type_scat_source
C C 0.0181 0.0091 'International Tables Vol C Tables 4.2.6.8 and 6.1.1.4'
H H 0.0000 0.0000 'International Tables Vol C Tables 4.2.6.8 and 6.1.1.4'
N N 0.0311 0.0180 'International Tables Vol C Tables 4.2.6.8 and 6.1.1.4'
O O 0.0492 0.0322 'International Tables Vol C Tables 4.2.6.8 and 6.1.1.4'
Br Br -0.6763 1.2805 'International Tables Vol C Tables 4.2.6.8 and 6.1.1.4'

loop_
_exptl_crystal_face_index_h
_exptl_crystal_face_index_k
_exptl_crystal_face_index_l
_exptl_crystal_face_perp_dist
_exptl_oxdiff_crystal_face_indexfrac_h
_exptl_oxdiff_crystal_face_indexfrac_k
_exptl_oxdiff_crystal_face_indexfrac_l
_exptl_oxdiff_crystal_face_x
_exptl_oxdiff_crystal_face_y
_exptl_oxdiff_crystal_face_z
-3 3 8 0.0217 -2.8670 2.6546 7.8436 0.2314 -0.1414 0.9625
-4 11 -2 0.0095 -3.8852 10.8765 -2.0016 0.6839 -0.5101 -0.1278
4 -10 4 0.0040 4.2197 -9.9701 3.8146 -0.8067 0.4942 0.3242
-2 -9 8 0.0222 -2.0024 -9.3005 7.7902 0.1496 0.3163 0.9368
-1 -25 -3 0.0217 -1.0545 -25.0335 -2.6942 0.4144 0.8687 -0.2714
2 12 -7 0.0255 2.0915 12.0303 -7.3552 -0.1948 -0.4111 -0.8905
1 24 4 0.0187 0.7514 23.6457 3.8802 -0.3921 -0.8215 0.4140

loop_
_geom_angle_atom_site_label_1
_geom_angle_atom_site_label_2
_geom_angle_atom_site_label_3
_geom_angle
O2 C1 C3 121.5(4)
O2 C1 N51 121.0(4)
N51 C1 C3 117.5(3)
C4 C3 C1 119.8(3)
C4 C3 C39 119.4(3)
C39 C3 C1 120.8(3)
C3 C4 H4 119.7
C3 C4 C5 120.5(3)
C5 C4 H4 119.7
C4 C5 H5 119.2
C4 C5 C6 121.6(3)
C6 C5 H5 119.2
C5 C6 C7 122.8(3)
C5 C6 C40 118.7(3)
C40 C6 C7 118.4(3)
C8 C7 C6 124.0(3)
C8 C7 C41 119.1(3)
C41 C7 C6 116.8(3)
C7 C8 C9 121.1(7)
C7 C8 C9B 126.5(18)
C7 C8 C16 119.5(3)
C16 C8 C9 119.1(7)
C16 C8 C9B 113.9(18)
C10 C9 C8 119.7(7)
C10 C9 C14 118.9(6)
C14 C9 C8 121.3(7)
C9 C10 H10 119.6
C11 C10 C9 120.7(6)
C11 C10 H10 119.6
C10 C11 H11 120.4
C10 C11 C12 119.1(6)
C12 C11 H11 120.4
C11 C12 Br15 121.4(5)
C13 C12 C11 121.5(6)
C13 C12 Br15 117.1(5)
C12 C13 H13 120.4
C12 C13 C14 119.2(6)
C14 C13 H13 120.4
C9 C14 H14 119.8
C13 C14 C9 120.5(7)
C13 C14 H14 119.8
C10B C9B C8 118.2(17)
C14B C9B C8 121.5(17)
C14B C9B C10B 120.2(15)
C9B C10B H10B 120.2
C11B C10B C9B 119.7(17)
C11B C10B H10B 120.2
C10B C11B H11B 120.4
C12B C11B C10B 119.2(17)
C12B C11B H11B 120.4
C11B C12B H12B 119.1
C13B C12B C11B 121.8(16)
C13B C12B H12B 119.1
C12B C13B H13B 120.0
C12B C13B C14B 120.0(17)
C14B C13B H13B 120.0
C9B C14B H14B 120.4
C13B C14B C9B 119.1(17)
C13B C14B H14B 120.4
C8 C16 H16 119.3
C17 C16 C8 121.3(3)
C17 C16 H16 119.3
C16 C17 C18 119.5(4)
C16 C17 C42 119.9(3)
C42 C17 C18 120.5(4)
O19 C18 C17 121.6(4)
O19 C18 N71 121.0(4)
N71 C18 C17 117.5(4)
O21 C20 C22 121.5(4)
O21 C20 N71 121.0(4)
N71 C20 C22 117.5(4)
C23 C22 C20 119.8(3)
C23 C22 C42 119.4(3)
C42 C22 C20 120.8(4)
C22 C23 H23 119.6
C22 C23 C24 120.7(3)
C24 C23 H23 119.6
C23 C24 H24 119.3
C25 C24 C23 121.4(3)
C25 C24 H24 119.3
C24 C25 C26 123.5(3)
C24 C25 C41 118.1(3)
C41 C25 C26 118.3(3)
C27 C26 C25 125.0(3)
C27 C26 C40 118.3(3)
C40 C26 C25 116.7(3)
C26 C27 C28 122.9(4)
C26 C27 C28B 125.7(8)
C26 C27 C35 119.1(3)
C35 C27 C28 117.8(4)
C35 C27 C28B 115.1(8)
C29 C28 C27 121.3(7)
C29 C28 C33 117.8(5)
C33 C28 C27 120.8(7)
C28 C29 H29 119.2
C30 C29 C28 121.7(6)
C30 C29 H29 119.2
C29 C30 H30 120.8
C29 C30 C31 118.4(6)
C31 C30 H30 120.8
C30 C31 Br34 121.1(5)
C32 C31 C30 122.0(6)
C32 C31 Br34 117.0(5)
C31 C32 H32 120.8
C31 C32 C33 118.5(6)
C33 C32 H32 120.8
C28 C33 H33 119.3
C32 C33 C28 121.5(6)
C32 C33 H33 119.3
C29B C28B C27 120.8(19)
C29B C28B C33B 118.8(16)
C33B C28B C27 120.4(19)
C28B C29B H29B 119.3
C28B C29B C30B 121.5(18)
C30B C29B H29B 119.3
C29B C30B H30B 121.5
C31B C30B C29B 117.1(18)
C31B C30B H30B 121.5
C30B C31B H31B 118.3
C32B C31B C30B 123.3(17)
C32B C31B H31B 118.3
C31B C32B H32B 120.4
C31B C32B C33B 119.1(18)
C33B C32B H32B 120.4
C28B C33B H33B 119.9
C32B C33B C28B 120.1(18)
C32B C33B H33B 119.9
C27 C35 H35 118.9
C36 C35 C27 122.3(3)
C36 C35 H35 118.9
C35 C36 C37 120.3(3)
C35 C36 C39 119.5(3)
C39 C36 C37 120.2(3)
O38 C37 C36 121.3(3)
O38 C37 N51 121.0(3)
N51 C37 C36 117.7(3)
C3 C39 C36 119.9(3)
C3 C39 C40 120.7(3)
C36 C39 C40 119.4(3)
C6 C40 C26 121.5(3)
C39 C40 C6 118.4(3)
C39 C40 C26 120.2(3)
C7 C41 C25 121.6(3)
C42 C41 C7 119.1(3)
C42 C41 C25 119.3(3)
C17 C42 C22 119.9(3)
C17 C42 C41 119.8(3)
C22 C42 C41 120.3(3)
C1 N51 C52 118.3(3)
C37 N51 C1 123.5(3)
C37 N51 C52 118.2(3)
N51 C52 H52A 104.6
N51 C52 H52B 101.2
N51 C52 C53A 111.0(4)
C53A C52 H52A 104.6
C53B C52 N51 112.4(8)
C53B C52 H52B 101.2
C53B C52 C58B 124.6(10)
C58A C52 N51 113.0(4)
C58A C52 H52A 104.6
C58A C52 C53A 117.5(4)
C58B C52 N51 111.8(6)
C58B C52 H52B 101.2
C52 C53A H53A 109.2
C52 C53A H53B 109.2
C52 C53A C54A 111.9(8)
H53A C53A H53B 107.9
C54A C53A H53A 109.2
C54A C53A H53B 109.2
C53A C54A H54A 107.6
C53A C54A H54B 107.6
H54A C54A H54B 107.1
C55A C54A C53A 118.7(9)
C55A C54A H54A 107.6
C55A C54A H54B 107.6
C54A C55A H55A 108.8
C54A C55A H55B 108.8
C54A C55A C56A 113.8(10)
H55A C55A H55B 107.7
C56A C55A H55A 108.8
C56A C55A H55B 108.8
C55A C56A H56A 109.8
C55A C56A H56B 109.8
H56A C56A H56B 108.2
C57A C56A C55A 109.6(8)
C57A C56A H56A 109.8
C57A C56A H56B 109.8
C56A C57A H57A 109.5
C56A C57A H57B 109.5
C56A C57A H57C 109.5
H57A C57A H57B 109.5
H57A C57A H57C 109.5
H57B C57A H57C 109.5
C52 C53B H53C 108.0
C52 C53B H53D 108.0
C52 C53B C54B 117(2)
H53C C53B H53D 107.2
C54B C53B H53C 108.0
C54B C53B H53D 108.0
C53B C54B H54C 109.4
C53B C54B H54D 109.4
H54C C54B H54D 108.0
C55B C54B C53B 111.1(18)
C55B C54B H54C 109.4
C55B C54B H54D 109.4
C54B C55B H55C 106.3
C54B C55B H55D 106.3
C54B C55B C56B 124(2)
H55C C55B H55D 106.4
C56B C55B H55C 106.3
C56B C55B H55D 106.3
C55B C56B H56C 110.6
C55B C56B H56D 110.6
C55B C56B C57B 105.7(18)
H56C C56B H56D 108.7
C57B C56B H56C 110.6
C57B C56B H56D 110.6
C56B C57B H57D 109.5
C56B C57B H57E 109.5
C56B C57B H57F 109.5
H57D C57B H57E 109.5
H57D C57B H57F 109.5
H57E C57B H57F 109.5
C52 C58A H58A 108.5
C52 C58A H58B 108.5
C52 C58A C59A 114.9(5)
H58A C58A H58B 107.5
C59A C58A H58A 108.5
C59A C58A H58B 108.5
C58A C59A H59A 108.7
C58A C59A H59B 108.7
H59A C59A H59B 107.6
C60A C59A C58A 114.4(7)
C60A C59A H59A 108.7
C60A C59A H59B 108.7
C59A C60A H60A 108.6
C59A C60A H60B 108.6
C59A C60A C61A 114.6(8)
H60A C60A H60B 107.6
C61A C60A H60A 108.6
C61A C60A H60B 108.6
C60A C61A H61A 109.8
C60A C61A H61B 109.8
C60A C61A C62A 109.3(11)
H61A C61A H61B 108.3
C62A C61A H61A 109.8
C62A C61A H61B 109.8
C61A C62A H62A 109.5
C61A C62A H62B 109.5
C61A C62A H62C 109.5
H62A C62A H62B 109.5
H62A C62A H62C 109.5
H62B C62A H62C 109.5
C52 C58B H58C 107.3
C52 C58B H58D 107.3
H58C C58B H58D 106.9
C59B C58B C52 120.1(13)
C59B C58B H58C 107.3
C59B C58B H58D 107.3
C58B C59B H59C 107.9
C58B C59B H59D 107.9
H59C C59B H59D 107.2
C60B C59B C58B 117.7(15)
C60B C59B H59C 107.9
C60B C59B H59D 107.9
C59B C60B H60C 108.3
C59B C60B H60D 108.3
C59B C60B C61B 115.8(15)
H60C C60B H60D 107.4
C61B C60B H60C 108.3
C61B C60B H60D 108.3
C60B C61B H61C 109.0
C60B C61B H61D 109.0
H61C C61B H61D 107.8
C62B C61B C60B 112.7(18)
C62B C61B H61C 109.0
C62B C61B H61D 109.0
C61B C62B H62D 109.5
C61B C62B H62E 109.5
C61B C62B H62F 109.5
H62D C62B H62E 109.5
H62D C62B H62F 109.5
H62E C62B H62F 109.5
C18 N71 C72 117.8(4)
C20 N71 C18 123.8(3)
C20 N71 C72 118.3(4)
N71 C72 H72A 100.3
N71 C72 H72B 105.2
N71 C72 C73A 111.2(5)
C73A C72 H72A 100.3
C73B C72 N71 114.2(7)
C73B C72 H72B 105.2
C78A C72 N71 113.5(5)
C78A C72 H72A 100.3
C78A C72 C73A 125.8(6)
C78B C72 N71 113.6(6)
C78B C72 H72B 105.2
C78B C72 C73B 112.5(10)
C78C C72 N71 113.6(6)
C72 C73A H73A 108.0
C72 C73A H73B 108.0
H73A C73A H73B 107.2
C74A C73A C72 117.2(7)
C74A C73A H73A 108.0
C74A C73A H73B 108.0
C73A C74A H74A 107.8
C73A C74A H74B 107.8
H74A C74A H74B 107.2
C75A C74A C73A 117.9(8)
C75A C74A H74A 107.8
C75A C74A H74B 107.8
C74A C75A H75A 108.5
C74A C75A H75B 108.5
C74A C75A C76A 115.2(8)
H75A C75A H75B 107.5
C76A C75A H75A 108.5
C76A C75A H75B 108.5
C75A C76A H76A 108.8
C75A C76A H76B 108.8
H76A C76A H76B 107.7
C77A C76A C75A 113.8(8)
C77A C76A H76A 108.8
C77A C76A H76B 108.8
C76A C77A H77A 109.5
C76A C77A H77B 109.5
C76A C77A H77C 109.5
H77A C77A H77B 109.5
H77A C77A H77C 109.5
H77B C77A H77C 109.5
C72 C73B H73C 109.3
C72 C73B H73D 109.3
C72 C73B C74B 111.4(12)
H73C C73B H73D 108.0
C74B C73B H73C 109.3
C74B C73B H73D 109.3
C73B C74B H74C 109.4
C73B C74B H74D 109.4
H74C C74B H74D 108.0
C75B C74B C73B 111.3(15)
C75B C74B H74C 109.4
C75B C74B H74D 109.4
C74B C75B H75C 107.2
C74B C75B H75D 107.2
C74B C75B C76B 120.5(14)
H75C C75B H75D 106.8
C76B C75B H75C 107.2
C76B C75B H75D 107.2
C75B C76B H76C 108.4
C75B C76B H76D 108.4
C75B C76B C77B 115.5(16)
H76C C76B H76D 107.5
C77B C76B H76C 108.4
C77B C76B H76D 108.4
C76B C77B H77D 109.5
C76B C77B H77E 109.5
C76B C77B H77F 109.5
H77D C77B H77E 109.5
H77D C77B H77F 109.5
H77E C77B H77F 109.5
C72 C78A H78A 107.5
C72 C78A H78B 107.5
C72 C78A C79A 119.5(8)
H78A C78A H78B 107.0
C79A C78A H78A 107.5
C79A C78A H78B 107.5
C78A C79A H79A 107.6
C78A C79A H79B 107.6
H79A C79A H79B 107.0
C80A C79A C78A 119.0(9)
C80A C79A H79A 107.6
C80A C79A H79B 107.6
C79A C80A H80A 107.5
C79A C80A H80B 107.5
C79A C80A C81A 119.3(10)
H80A C80A H80B 107.0
C81A C80A H80A 107.5
C81A C80A H80B 107.5
C80A C81A H81A 109.1
C80A C81A H81B 109.1
H81A C81A H81B 107.8
C82A C81A C80A 112.5(11)
C82A C81A H81A 109.1
C82A C81A H81B 109.1
C81A C82A H82A 109.5
C81A C82A H82B 109.5
C81A C82A H82C 109.5
H82A C82A H82B 109.5
H82A C82A H82C 109.5
H82B C82A H82C 109.5
C72 C78B H78C 107.5
C72 C78B H78D 107.5
C72 C78B C79B 119.3(12)
H78C C78B H78D 107.0
C79B C78B H78C 107.5
C79B C78B H78D 107.5
C78B C79B H79C 108.5
C78B C79B H79D 108.5
H79C C79B H79D 107.5
C80B C79B C78B 115.1(16)
C80B C79B H79C 108.5
C80B C79B H79D 108.5
C79B C80B H80C 108.7
C79B C80B H80D 108.7
C79B C80B C81B 114.1(17)
H80C C80B H80D 107.6
C81B C80B H80C 108.7
C81B C80B H80D 108.7
C80B C81B H81C 110.1
C80B C81B H81D 110.1
H81C C81B H81D 108.4
C82B C81B C80B 108.1(17)
C82B C81B H81C 110.1
C82B C81B H81D 110.1
C81B C82B H82D 109.5
C81B C82B H82E 109.5
C81B C82B H82F 109.5
H82D C82B H82E 109.5
H82D C82B H82F 109.5
H82E C82B H82F 109.5
C72 C78C C79C 119.3(12)
C78C C79C H79E 108.2
C78C C79C H79F 108.2
H79E C79C H79F 107.4
C80C C79C C78C 116.2(19)
C80C C79C H79E 108.2
C80C C79C H79F 108.2
C79C C80C H80E 108.1
C79C C80C H80F 108.1
C79C C80C C81C 117(3)
H80E C80C H80F 107.3
C81C C80C H80E 108.1
C81C C80C H80F 108.1
C80C C81C H81E 109.6
C80C C81C H81F 109.6
H81E C81C H81F 108.1
C82C C81C C80C 110(2)
C82C C81C H81E 109.6
C82C C81C H81F 109.6
C81C C82C H82G 109.5
C81C C82C H82H 109.5
C81C C82C H82I 109.5
H82G C82C H82H 109.5
H82G C82C H82I 109.5
H82H C82C H82I 109.5

loop_
_geom_bond_atom_site_label_1
_geom_bond_atom_site_label_2
_geom_bond_distance
C1 O2 1.213(5)
C1 C3 1.476(5)
C1 N51 1.404(5)
C3 C4 1.382(5)
C3 C39 1.407(5)
C4 H4 0.9500
C4 C5 1.389(5)
C5 H5 0.9500
C5 C6 1.390(5)
C6 C7 1.470(5)
C6 C40 1.429(4)
C7 C8 1.401(5)
C7 C41 1.427(5)
C8 C9 1.494(7)
C8 C9B 1.489(14)
C8 C16 1.409(5)
C9 C10 1.394(7)
C9 C14 1.397(7)
C10 H10 0.9500
C10 C11 1.382(7)
C11 H11 0.9500
C11 C12 1.386(8)
C12 C13 1.373(8)
C12 Br15 1.887(8)
C13 H13 0.9500
C13 C14 1.390(8)
C14 H14 0.9500
C9B C10B 1.394(15)
C9B C14B 1.394(15)
C10B H10B 0.9500
C10B C11B 1.387(15)
C11B H11B 0.9500
C11B C12B 1.378(16)
C12B H12B 0.9500
C12B C13B 1.359(16)
C12B Br25 1.86(2)
C13B H13B 0.9500
C13B C14B 1.391(15)
C14B H14B 0.9500
C16 H16 0.9500
C16 C17 1.373(6)
C17 C18 1.486(5)
C17 C42 1.411(5)
C18 O19 1.213(5)
C18 N71 1.403(6)
C20 O21 1.210(6)
C20 C22 1.478(5)
C20 N71 1.403(6)
C22 C23 1.377(5)
C22 C42 1.413(5)
C23 H23 0.9500
C23 C24 1.405(5)
C24 H24 0.9500
C24 C25 1.393(5)
C25 C26 1.471(5)
C25 C41 1.430(5)
C26 C27 1.409(5)
C26 C40 1.432(4)
C27 C28 1.488(6)
C27 C28B 1.484(15)
C27 C35 1.412(5)
C28 C29 1.393(7)
C28 C33 1.405(7)
C29 H29 0.9500
C29 C30 1.388(6)
C30 H30 0.9500
C30 C31 1.390(7)
C31 C32 1.381(7)
C31 Br34 1.901(8)
C32 H32 0.9500
C32 C33 1.388(7)
C33 H33 0.9500
C28B C29B 1.393(15)
C28B C33B 1.401(15)
C29B H29B 0.9500
C29B C30B 1.399(15)
C30B H30B 0.9500
C30B C31B 1.379(16)
C31B H31B 0.9500
C31B C32B 1.364(16)
C31B Br44 1.87(3)
C32B H32B 0.9500
C32B C33B 1.387(16)
C33B H33B 0.9500
C35 H35 0.9500
C35 C36 1.374(5)
C36 C37 1.486(5)
C36 C39 1.411(5)
C37 O38 1.220(5)
C37 N51 1.394(5)
C39 C40 1.415(5)
C41 C42 1.418(5)
N51 C52 1.505(4)
C52 H52A 1.0000
C52 H52B 1.0000
C52 C53A 1.541(7)
C52 C53B 1.434(11)
C52 C58A 1.459(6)
C52 C58B 1.502(11)
C53A H53A 0.9900
C53A H53B 0.9900
C53A C54A 1.556(9)
C54A H54A 0.9900
C54A H54B 0.9900
C54A C55A 1.500(11)
C55A H55A 0.9900
C55A H55B 0.9900
C55A C56A 1.547(10)
C56A H56A 0.9900
C56A H56B 0.9900
C56A C57A 1.515(11)
C57A H57A 0.9800
C57A H57B 0.9800
C57A H57C 0.9800
C53B H53C 0.9900
C53B H53D 0.9900
C53B C54B 1.536(15)
C54B H54C 0.9900
C54B H54D 0.9900
C54B C55B 1.470(15)
C55B H55C 0.9900
C55B H55D 0.9900
C55B C56B 1.525(15)
C56B H56C 0.9900
C56B H56D 0.9900
C56B C57B 1.549(17)
C57B H57D 0.9800
C57B H57E 0.9800
C57B H57F 0.9800
C58A H58A 0.9900
C58A H58B 0.9900
C58A C59A 1.517(8)
C59A H59A 0.9900
C59A H59B 0.9900
C59A C60A 1.494(9)
C60A H60A 0.9900
C60A H60B 0.9900
C60A C61A 1.531(12)
C61A H61A 0.9900
C61A H61B 0.9900
C61A C62A 1.535(14)
C62A H62A 0.9800
C62A H62B 0.9800
C62A H62C 0.9800
C58B H58C 0.9900
C58B H58D 0.9900
C58B C59B 1.502(14)
C59B H59C 0.9900
C59B H59D 0.9900
C59B C60B 1.482(14)
C60B H60C 0.9900
C60B H60D 0.9900
C60B C61B 1.518(14)
C61B H61C 0.9900
C61B H61D 0.9900
C61B C62B 1.514(17)
C62B H62D 0.9800
C62B H62E 0.9800
C62B H62F 0.9800
N71 C72 1.501(5)
C72 H72A 1.0000
C72 H72B 1.0000
C72 C73A 1.512(8)
C72 C73B 1.475(11)
C72 C78A 1.440(9)
C72 C78B 1.470(9)
C72 C78C 1.470(9)
C73A H73A 0.9900
C73A H73B 0.9900
C73A C74A 1.505(9)
C74A H74A 0.9900
C74A H74B 0.9900
C74A C75A 1.499(10)
C75A H75A 0.9900
C75A H75B 0.9900
C75A C76A 1.529(9)
C76A H76A 0.9900
C76A H76B 0.9900
C76A C77A 1.526(11)
C77A H77A 0.9800
C77A H77B 0.9800
C77A H77C 0.9800
C73B H73C 0.9900
C73B H73D 0.9900
C73B C74B 1.518(14)
C74B H74C 0.9900
C74B H74D 0.9900
C74B C75B 1.477(14)
C75B H75C 0.9900
C75B H75D 0.9900
C75B C76B 1.500(14)
C76B H76C 0.9900
C76B H76D 0.9900
C76B C77B 1.514(15)
C77B H77D 0.9800
C77B H77E 0.9800
C77B H77F 0.9800
C78A H78A 0.9900
C78A H78B 0.9900
C78A C79A 1.487(11)
C79A H79A 0.9900
C79A H79B 0.9900
C79A C80A 1.458(11)
C80A H80A 0.9900
C80A H80B 0.9900
C80A C81A 1.526(12)
C81A H81A 0.9900
C81A H81B 0.9900
C81A C82A 1.491(14)
C82A H82A 0.9800
C82A H82B 0.9800
C82A H82C 0.9800
C78B H78C 0.9900
C78B H78D 0.9900
C78B C79B 1.492(11)
C79B H79C 0.9900
C79B H79D 0.9900
C79B C80B 1.481(15)
C80B H80C 0.9900
C80B H80D 0.9900
C80B C81B 1.538(15)
C81B H81C 0.9900
C81B H81D 0.9900
C81B C82B 1.524(17)
C82B H82D 0.9800
C82B H82E 0.9800
C82B H82F 0.9800
C78C C79C 1.492(11)
C79C H79E 0.9900
C79C H79F 0.9900
C79C C80C 1.483(16)
C80C H80E 0.9900
C80C H80F 0.9900
C80C C81C 1.528(17)
C81C H81E 0.9900
C81C H81F 0.9900
C81C C82C 1.521(18)
C82C H82G 0.9800
C82C H82H 0.9800
C82C H82I 0.9800

loop_
_geom_torsion_atom_site_label_1
_geom_torsion_atom_site_label_2
_geom_torsion_atom_site_label_3
_geom_torsion_atom_site_label_4
_geom_torsion
C1 C3 C4 C5 -178.3(3)
C1 C3 C39 C36 3.1(5)
C1 C3 C39 C40 -176.0(3)
C1 N51 C52 C53A 70.7(5)
C1 N51 C52 C53B 94.4(9)
C1 N51 C52 C58A -63.8(5)
C1 N51 C52 C58B -119.9(7)
O2 C1 C3 C4 1.0(6)
O2 C1 C3 C39 178.3(4)
O2 C1 N51 C37 175.5(4)
O2 C1 N51 C52 -2.4(6)
C3 C1 N51 C37 -5.1(5)
C3 C1 N51 C52 177.1(3)
C3 C4 C5 C6 -2.7(5)
C3 C39 C40 C6 -8.4(5)
C3 C39 C40 C26 171.8(3)
C4 C3 C39 C36 -179.6(3)
C4 C3 C39 C40 1.3(5)
C4 C5 C6 C7 177.7(3)
C4 C5 C6 C40 -4.6(5)
C5 C6 C7 C8 -22.9(5)
C5 C6 C7 C41 154.1(3)
C5 C6 C40 C26 -170.2(3)
C5 C6 C40 C39 9.9(5)
C6 C7 C8 C9 -20.4(8)
C6 C7 C8 C9B -16(2)
C6 C7 C8 C16 166.1(3)
C6 C7 C41 C25 16.3(5)
C6 C7 C41 C42 -164.5(3)
C7 C6 C40 C26 7.6(5)
C7 C6 C40 C39 -172.2(3)
C7 C8 C9 C10 -50.1(13)
C7 C8 C9 C14 133.6(10)
C7 C8 C9B C10B -54(3)
C7 C8 C9B C14B 123(3)
C7 C8 C16 C17 1.9(6)
C7 C41 C42 C17 -5.5(5)
C7 C41 C42 C22 174.3(3)
C8 C7 C41 C25 -166.6(3)
C8 C7 C41 C42 12.6(5)
C8 C9 C10 C11 -178.7(13)
C8 C9 C14 C13 178.2(15)
C8 C9B C10B C11B 176(3)
C8 C9B C14B C13B -177(4)
C8 C16 C17 C18 -178.5(4)
C8 C16 C17 C42 5.3(6)
C9 C8 C16 C17 -171.8(7)
C9 C10 C11 C12 0.5(8)
C10 C9 C14 C13 1.9(16)
C10 C11 C12 C13 1.7(11)
C10 C11 C12 Br15 -177.8(6)
C11 C12 C13 C14 -2.1(14)
C12 C13 C14 C9 0.3(17)
C14 C9 C10 C11 -2.3(10)
Br15 C12 C13 C14 177.5(10)
C9B C8 C16 C17 -175.9(16)
C9B C10B C11B C12B 1.2(16)
C10B C9B C14B C13B 0(4)
C10B C11B C12B C13B -1(3)
C11B C12B C13B C14B 1(4)
C12B C13B C14B C9B 0(5)
C14B C9B C10B C11B 0(2)
C16 C8 C9 C10 123.5(8)
C16 C8 C9 C14 -52.8(14)
C16 C8 C9B C10B 124(2)
C16 C8 C9B C14B -60(4)
C16 C17 C18 O19 1.7(7)
C16 C17 C18 N71 -178.7(4)
C16 C17 C42 C22 176.8(4)
C16 C17 C42 C41 -3.4(6)
C17 C18 N71 C20 2.2(7)
C17 C18 N71 C72 179.5(4)
C18 C17 C42 C22 0.6(6)
C18 C17 C42 C41 -179.6(4)
C18 N71 C72 C73A -78.1(7)
C18 N71 C72 C73B -104.4(10)
C18 N71 C72 C78A 70.4(7)
C18 N71 C72 C78B 124.8(8)
C18 N71 C72 C78C 124.8(8)
O19 C18 N71 C20 -178.2(5)
O19 C18 N71 C72 -0.9(7)
C20 C22 C23 C24 -177.5(4)
C20 C22 C42 C17 1.6(6)
C20 C22 C42 C41 -178.2(4)
C20 N71 C72 C73A 99.4(6)
C20 N71 C72 C73B 73.1(11)
C20 N71 C72 C78A -112.1(7)
C20 N71 C72 C78B -57.7(9)
C20 N71 C72 C78C -57.7(9)
O21 C20 C22 C23 1.7(7)
O21 C20 C22 C42 179.0(5)
O21 C20 N71 C18 179.0(5)
O21 C20 N71 C72 1.7(7)
C22 C20 N71 C18 -0.1(7)
C22 C20 N71 C72 -177.4(4)
C22 C23 C24 C25 -2.0(6)
C23 C22 C42 C17 178.9(4)
C23 C22 C42 C41 -0.9(6)
C23 C24 C25 C26 176.2(3)
C23 C24 C25 C41 -5.4(5)
C24 C25 C26 C27 -22.1(5)
C24 C25 C26 C40 155.2(3)
C24 C25 C41 C7 -171.3(3)
C24 C25 C41 C42 9.5(5)
C25 C26 C27 C28 -17.1(6)
C25 C26 C27 C28B -12.3(13)
C25 C26 C27 C35 167.7(3)
C25 C26 C40 C6 15.7(5)
C25 C26 C40 C39 -164.4(3)
C25 C41 C42 C17 173.7(3)
C25 C41 C42 C22 -6.5(5)
C26 C25 C41 C7 7.1(5)
C26 C25 C41 C42 -172.1(3)
C26 C27 C28 C29 -46.7(7)
C26 C27 C28 C33 137.0(7)
C26 C27 C28B C29B -51.4(19)
C26 C27 C28B C33B 128(2)
C26 C27 C35 C36 0.4(5)
C27 C26 C40 C6 -166.8(3)
C27 C26 C40 C39 13.1(5)
C27 C28 C29 C30 179.8(7)
C27 C28 C33 C32 -178.7(8)
C27 C28B C29B C30B 180(2)
C27 C28B C33B C32B 178(2)
C27 C35 C36 C37 -176.4(3)
C27 C35 C36 C39 5.4(5)
C28 C27 C35 C36 -175.0(5)
C28 C29 C30 C31 0.2(13)
C29 C28 C33 C32 4.8(13)
C29 C30 C31 C32 2.4(13)
C29 C30 C31 Br34 -176.5(8)
C30 C31 C32 C33 -1.4(14)
C31 C32 C33 C28 -2.3(15)
C33 C28 C29 C30 -3.7(11)
Br34 C31 C32 C33 177.5(9)
C28B C27 C35 C36 -179.6(11)
C28B C29B C30B C31B 1(4)
C29B C28B C33B C32B -3(4)
C29B C30B C31B C32B 0(4)
C30B C31B C32B C33B -3(5)
C31B C32B C33B C28B 4(5)
C33B C28B C29B C30B 0(3)
C35 C27 C28 C29 128.6(7)
C35 C27 C28 C33 -47.8(8)
C35 C27 C28B C29B 128.6(19)
C35 C27 C28B C33B -52(2)
C35 C36 C37 O38 -4.6(5)
C35 C36 C37 N51 175.3(3)
C35 C36 C39 C3 179.0(3)
C35 C36 C39 C40 -1.9(5)
C36 C37 N51 C1 8.8(5)
C36 C37 N51 C52 -173.3(3)
C36 C39 C40 C6 172.4(3)
C36 C39 C40 C26 -7.4(5)
C37 C36 C39 C3 0.7(5)
C37 C36 C39 C40 179.9(3)
C37 N51 C52 C53A -107.3(5)
C37 N51 C52 C53B -83.6(9)
C37 N51 C52 C58A 118.3(4)
C37 N51 C52 C58B 62.1(8)
O38 C37 N51 C1 -171.3(4)
O38 C37 N51 C52 6.5(5)
C39 C3 C4 C5 4.4(5)
C39 C36 C37 O38 173.6(3)
C39 C36 C37 N51 -6.5(5)
C40 C6 C7 C8 159.4(3)
C40 C6 C7 C41 -23.6(5)
C40 C26 C27 C28 165.6(5)
C40 C26 C27 C28B 170.4(12)
C40 C26 C27 C35 -9.6(5)
C41 C7 C8 C9 162.7(7)
C41 C7 C8 C9B 166.6(19)
C41 C7 C8 C16 -10.8(5)
C41 C25 C26 C27 159.6(3)
C41 C25 C26 C40 -23.1(4)
C42 C17 C18 O19 178.0(4)
C42 C17 C18 N71 -2.5(6)
C42 C22 C23 C24 5.2(6)
N51 C1 C3 C4 -178.5(3)
N51 C1 C3 C39 -1.2(5)
N51 C52 C53A C54A 178.1(8)
N51 C52 C53B C54B -154.3(16)
N51 C52 C58A C59A -58.5(7)
N51 C52 C58B C59B 43.8(16)
C52 C53A C54A C55A -56.9(16)
C52 C53B C54B C55B -99(3)
C52 C58A C59A C60A 175.0(7)
C52 C58B C59B C60B 62(3)
C53A C52 C58A C59A 170.3(7)
C53A C54A C55A C56A 166.0(11)
C54A C55A C56A C57A -83.9(15)
C53B C52 C58B C59B -175.5(13)
C53B C54B C55B C56B 177(3)
C54B C55B C56B C57B -152(4)
C58A C52 C53A C54A -49.8(10)
C58A C59A C60A C61A 59.9(13)
C59A C60A C61A C62A 63.3(13)
C58B C52 C53B C54B 65(2)
C58B C59B C60B C61B 61(3)
C59B C60B C61B C62B 57(3)
N71 C20 C22 C23 -179.2(4)
N71 C20 C22 C42 -1.9(6)
N71 C72 C73A C74A -178.3(8)
N71 C72 C73B C74B 168.2(16)
N71 C72 C78A C79A 47.7(13)
N71 C72 C78B C79B -46.3(15)
N71 C72 C78C C79C -46.3(15)
C72 C73A C74A C75A 172.3(9)
C72 C73B C74B C75B 176.8(19)
C72 C78A C79A C80A 177.9(11)
C72 C78B C79B C80B -58(2)
C72 C78C C79C C80C -127.2(19)
C73A C72 C78A C79A -169.3(10)
C73A C74A C75A C76A 162.5(10)
C74A C75A C76A C77A 58.9(13)
C73B C72 C78B C79B -177.9(14)
C73B C74B C75B C76B 172(2)
C74B C75B C76B C77B 29(4)
C78A C72 C73A C74A 37.9(13)
C78A C79A C80A C81A -42(2)
C79A C80A C81A C82A 168.6(13)
C78B C72 C73B C74B -60(2)
C78B C79B C80B C81B -76(3)
C79B C80B C81B C82B -49(3)
C78C C79C C80C C81C 163(5)
C79C C80C C81C C82C 149(8)
